data_1574649
loop_
_publ_author_name
'Wu, Jiao'
'Chen, Jiali'
'Wang, Liming'
'Ye, Yuting'
'Zhan, Xiaozhi'
'Song, Yihang'
'Li, Qiao-Hong'
'Yi, Xiaofeng'
'Zhang, Jian'

_publ_section_title
;
 Ligand effect on In-Ti-oxo nanoclusters for nanolithography.
;
_journal_issue 16
_journal_name_full 'Materials horizons'
_journal_page_first 6283
_journal_page_last 6290
_journal_paper_doi 10.1039/d4mh01920b
_journal_volume 12
_journal_year 2025
_chemical_formula_moiety 'C94 H80 F12 In4 O66 Ti12, 2(C H4 O)'
_chemical_formula_sum 'C96 H87 F12 In4 O68 Ti12'
_chemical_formula_weight 3590.73
_space_group_crystal_system monoclinic
_space_group_IT_number 14
_space_group_name_Hall '-P 2yn'
_space_group_name_H-M_alt 'P 1 21/n 1'
_atom_sites_solution_hydrogens mixed
_audit_creation_date 2023-11-23
_audit_creation_method
;
Olex2 1.5
(compiled 2022.04.07 svn.rca3783a0 for OlexSys, GUI svn.r6498)
;
_audit_update_record
;
2024-11-18 deposited with the CCDC.	2025-05-15 downloaded from the CCDC.
;
_cell_angle_alpha 90
_cell_angle_beta 104.374(2)
_cell_angle_gamma 90
_cell_formula_units_Z 4
_cell_length_a 19.9080(4)
_cell_length_b 22.5594(3)
_cell_length_c 32.9320(8)
_cell_measurement_reflns_used 52165
_cell_measurement_temperature 99.99(10)
_cell_measurement_theta_max 31.7950
_cell_measurement_theta_min 2.0850
_cell_volume 14327.2(5)
_computing_cell_refinement 'CrysAlisPro 1.171.42.91a (Rigaku OD, 2023)'
_computing_data_collection 'CrysAlisPro 1.171.42.91a (Rigaku OD, 2023)'
_computing_data_reduction 'CrysAlisPro 1.171.42.91a (Rigaku OD, 2023)'
_computing_molecular_graphics 'Olex2 1.5 (Dolomanov et al., 2009)'
_computing_publication_material 'Olex2 1.5 (Dolomanov et al., 2009)'
_computing_structure_refinement 'SHELXL 2017/1 (Sheldrick, 2015)'
_computing_structure_solution 'SHELXT 2014/5 (Sheldrick, 2014)'
_diffrn_ambient_environment N~2~
_diffrn_ambient_temperature 99.99(10)
_diffrn_detector 'Hybrid Pixel Array Detector'
_diffrn_detector_area_resol_mean 10.0000
_diffrn_detector_type HyPix
_diffrn_measured_fraction_theta_full 0.999
_diffrn_measured_fraction_theta_max 0.859
_diffrn_measurement_details
;
List of Runs (angles in degrees, time in seconds):

  # Type    Start    End  Width  t~exp~   \w     \q     \k     \f   Frames
#--------------------------------------------------------------------------
  1  \w    -66.00  30.00   0.50    4.73    --   13.77 -22.00 -82.00  192
  2  \w    -16.00  93.00   0.50    4.73    --   13.77  22.00  82.00  218
  3  \w    -92.00 -41.00   0.50    4.73    --  -12.99 178.00 120.00  102
  4  \w    -91.00 -43.00   0.50    4.73    --  -12.99-178.00-150.00   96
  5  \w    -87.00  16.00   0.50    4.73    --  -12.99 -77.00 -90.00  206
  6  \w     -8.00  41.00   0.50    4.73    --   13.77  57.00 -90.00   98
;
_diffrn_measurement_device 'four-circle diffractometer'
_diffrn_measurement_device_type 'XtaLAB Synergy R, HyPix'
_diffrn_measurement_method '\w scans'
_diffrn_orient_matrix_type 'CrysAlisPro convention (1999,Acta A55,543-557)'
_diffrn_orient_matrix_UB_11 -0.0245330000
_diffrn_orient_matrix_UB_12 -0.0092049000
_diffrn_orient_matrix_UB_13 -0.0184492000
_diffrn_orient_matrix_UB_21 -0.0263923000
_diffrn_orient_matrix_UB_22 0.0000932000
_diffrn_orient_matrix_UB_23 0.0110394000
_diffrn_orient_matrix_UB_31 -0.0074306000
_diffrn_orient_matrix_UB_32 0.0300570000
_diffrn_orient_matrix_UB_33 -0.0056765000
_diffrn_radiation_monochromator mirror
_diffrn_radiation_probe x-ray
_diffrn_radiation_type 'Mo K\a'
_diffrn_radiation_wavelength 0.71073
_diffrn_reflns_av_R_equivalents 0.0500
_diffrn_reflns_av_unetI/netI 0.0582
_diffrn_reflns_Laue_measured_fraction_full 0.999
_diffrn_reflns_Laue_measured_fraction_max 0.859
_diffrn_reflns_limit_h_max 29
_diffrn_reflns_limit_h_min -25
_diffrn_reflns_limit_k_max 30
_diffrn_reflns_limit_k_min -32
_diffrn_reflns_limit_l_max 48
_diffrn_reflns_limit_l_min -44
_diffrn_reflns_number 197254
_diffrn_reflns_point_group_measured_fraction_full 0.999
_diffrn_reflns_point_group_measured_fraction_max 0.859
_diffrn_reflns_theta_full 25.242
_diffrn_reflns_theta_max 31.773
_diffrn_reflns_theta_min 1.700
_diffrn_source 'micro-focus sealed X-ray tube'
_diffrn_source_type 'Mova (Mo) X-ray Source'
_exptl_absorpt_coefficient_mu 1.363
_exptl_absorpt_correction_T_max 1.00000
_exptl_absorpt_correction_T_min 0.59403
_exptl_absorpt_correction_type multi-scan
_exptl_absorpt_process_details
;
CrysAlisPro 1.171.42.91a (Rigaku Oxford Diffraction, 2023)
Empirical absorption correction using spherical harmonics,
implemented in SCALE3 ABSPACK scaling algorithm.
;
_exptl_crystal_colour 'clear yellow'
_exptl_crystal_colour_lustre clear
_exptl_crystal_colour_primary yellow
_exptl_crystal_density_diffrn 1.665
_exptl_crystal_description block
_exptl_crystal_F_000 7100
_exptl_crystal_size_max 0.03
_exptl_crystal_size_mid 0.03
_exptl_crystal_size_min 0.03
_refine_diff_density_max 4.097
_refine_diff_density_min -1.892
_refine_diff_density_rms 0.126
_refine_ls_extinction_method none
_refine_ls_goodness_of_fit_ref 1.067
_refine_ls_hydrogen_treatment mixed
_refine_ls_matrix_type full
_refine_ls_number_parameters 1797
_refine_ls_number_reflns 41960
_refine_ls_number_restraints 1545
_refine_ls_restrained_S_all 1.088
_refine_ls_R_factor_all 0.1195
_refine_ls_R_factor_gt 0.0720
_refine_ls_shift/su_max 0.002
_refine_ls_shift/su_mean 0.000
_refine_ls_structure_factor_coef Fsqd
_refine_ls_weighting_details 'w=1/[\s^2^(Fo^2^)+(0.0928P)^2^+33.6251P] where P=(Fo^2^+2Fc^2^)/3'
_refine_ls_weighting_scheme calc
_refine_ls_wR_factor_gt 0.1870
_refine_ls_wR_factor_ref 0.2117
_reflns_Friedel_coverage 0.000
_reflns_number_gt 24557
_reflns_number_total 41960
_reflns_threshold_expression 'I > 2\s(I)'
_cod_data_source_file d4mh01920b2.cif
_cod_data_source_block ti12-5f_auto
_cod_depositor_comments 'Adding full bibliography for 1574645--1574649.cif.'
_cod_database_code 1574649
_shelx_shelxl_version_number 2017/1
_chemical_oxdiff_formula 'C H O N F Ti In'
_shelx_space_group_comment
;
The symmetry employed for this shelxl refinement is uniquely defined
by the following loop, which should always be used as a source of
symmetry information in preference to the above space-group names.
They are only intended as comments.
;
_olex2_refinement_description
;
1. Fixed Uiso
 At 1.2 times of:
  All C(H) groups
 At 1.5 times of:
  All C(H,H,H) groups, All O(H) groups, All O(H,H) groups
2. Restrained distances
 In3-O67B
 2.22 with sigma of 0.001
 O53B-C98 = O12B-C67 = O27B-C99 = O67A-C97
 1.43 with sigma of 0.01
 O67A-H67F
 0.87 with sigma of 0.01
 O12A-C67
 1.43 with sigma of 0.01
 O27A-H27C
 0.87 with sigma of 0.01
 O53A-C98
 1.43 with sigma of 0.01
 O12A-H12C
 0.87 with sigma of 0.01
 C99-H27C
 1.895715 with sigma of 0.02
 C97-H67F
 1.886266 with sigma of 0.02
 In3-H67F
 2.935845 with sigma of 0.02
 C67-H12C
 1.899967 with sigma of 0.02
 In4-H27C
 2.7867 with sigma of 0.02
 In2-H12C
 2.844474 with sigma of 0.02
 In3-O67B \\sim In3-O67A
 with sigma of 0.02
 In2-O12B \\sim In2-O12A
 with sigma of 0.02
 In4-O27B \\sim In4-O27A
 with sigma of 0.02
 In1-O53B \\sim In1-O53A
 with sigma of 0.02
3. Rigid bond restraints
 All non-hydrogen atoms
 with sigma for 1-2 distances of 0.001 and sigma for 1-3 distances of 0.002
4. Uiso/Uaniso restraints and constraints
O67B \\sim O67A \\sim C97: within 2A with sigma of 0.001 and sigma for terminal
atoms of 0.002 within 2A
O65 \\sim C93: within 2A with sigma of 0.002 and sigma for terminal atoms of
0.004 within 2A
O27B \\sim O27A \\sim C99: within 2A with sigma of 0.002 and sigma for terminal
atoms of 0.004 within 2A
O46: within 2A with sigma of 0.002 and sigma for terminal atoms of 0.004 within
2A
O12B \\sim O12A \\sim C67: within 2A with sigma of 0.002 and sigma for terminal
atoms of 0.004 within 2A
C86 \\sim C84: within 2A with sigma of 0.001 and sigma for terminal atoms of
0.002 within 2A
O53B \\sim O53A \\sim C98: within 2A with sigma of 0.002 and sigma for terminal
atoms of 0.004 within 2A
Uanis(C97) \\sim Ueq, Uanis(O67B) \\sim Ueq, Uanis(O67A) \\sim Ueq: with sigma
of 0.002 and sigma for terminal atoms of 0.004
Uanis(F3) \\sim Ueq: with sigma of 0.01 and sigma for terminal atoms of 0.02
5. Rigid body (RIGU) restrains
 C93, O65
 with sigma for 1-2 distances of 0.001 and sigma for 1-3 distances of 0.002
 O67B, In3
 with sigma for 1-2 distances of 0.001 and sigma for 1-3 distances of 0.002
 O67B
 with sigma for 1-2 distances of 0.001 and sigma for 1-3 distances of 0.002
 C4, C65, C99, C6, C81, C8, C57, C10, C73, C12, C89, C14, C53, C16, C61, C18,
 C69, C20, C77, C22, C85, C24, C47, C26, C51, C28, C55, C30, C59, C32, C63, C34,
  C96, C36, C71, C38, C75, C40, C79, C42, C83, C44, C87, C46, C91, C48, C97,
 C50, C25, C52, C13, C54, C27, C56, C7, C58, C29, C60, C15, C62, C31, C64, C2,
 C66, C33, C68, C17, C70, C35, C72, C9, C74, C37, C76, C19, C78, C39, C80, C5,
 C82, C41, C84, C21, C86, C43, C88, C11, C90, C45, C92, C23, C94, C98, C95, C67,
  C3, C93, C49
 with sigma for 1-2 distances of 0.001 and sigma for 1-3 distances of 0.002
 In4, O27A, C99
 with sigma for 1-2 distances of 0.001 and sigma for 1-3 distances of 0.002
 In3, O67A, C97
 with sigma for 1-2 distances of 0.001 and sigma for 1-3 distances of 0.002
 O46
 with sigma for 1-2 distances of 0.001 and sigma for 1-3 distances of 0.002
 O12A, In2, C67
 with sigma for 1-2 distances of 0.001 and sigma for 1-3 distances of 0.002
 In1, O53A, C98
 with sigma for 1-2 distances of 0.001 and sigma for 1-3 distances of 0.002
 In1, O53B
 with sigma for 1-2 distances of 0.001 and sigma for 1-3 distances of 0.002
 O27B, In4
 with sigma for 1-2 distances of 0.001 and sigma for 1-3 distances of 0.002
 O12B, In2
 with sigma for 1-2 distances of 0.001 and sigma for 1-3 distances of 0.002
 In2
 with sigma for 1-2 distances of 0.001 and sigma for 1-3 distances of 0.002
 F3, C14, C55, C37, C87, C61, C69, O31, Ti6
 with sigma for 1-2 distances of 0.01 and sigma for 1-3 distances of 0.02
 F1, F9, F7, F2, F11, F3, F8, F4, F10, F5, F12, F6
 with sigma for 1-2 distances of 0.001 and sigma for 1-3 distances of 0.002
6. Others
 Fixed Sof: O67B(0.5) H67A(0.5) H67B(0.5) O12B(0.5) H12A(0.5) H12B(0.5)
 O53B(0.5) H53A(0.5) H53B(0.5) O27B(0.5) H27A(0.5) H27B(0.5) C98(0.5) H98A(0.5)
 H98B(0.5) H98C(0.5) C97(0.5) H97A(0.5) H97B(0.5) H97C(0.5) C67(0.5) H67C(0.5)
 H67D(0.5) H67E(0.5) C99(0.5) H99A(0.5) H99B(0.5) H99C(0.5) O67A(0.5) H67F(0.5)
 O53A(0.5) H53C(0.5) O27A(0.5) H27C(0.5) O12A(0.5) H12C(0.5)
 Fixed Y: H67F(0.76424)
 Fixed Z: C97(0.60103) H67F(0.60708)
7.a Riding coordinates:
 O67B(H67A,H67B), C67(H67C,H67D,H67E), O65(H65)
7.b Rotating group:
 O4(H4A,H4B), O12B(H12A,H12B), O58(H58A,H58B), O9(H9A,H9B), O53B(H53A,H53B),
 O27B(H27A,H27B), O46(H46A,H46B)
7.c Me refined with riding coordinates:
 C99(H99A,H99B,H99C)
7.d Aromatic/amide H refined with riding coordinates:
 C4(H4), C10(H10), C22(H22), C28(H28), C32(H32), C34(H34), C42(H42), C46(H46),
 C48(H48), C54(H54), C58(H58), C62(H62), C70(H70), C74(H74), C80(H80), C82(H82),
  C86(H86), C88(H88), C95(H95), C49(H49), C25(H25), C13(H13), C55(H55),
 C57(H57), C29(H29), C15(H15), C61(H61), C2(H2), C17(H17), C69(H69), C35(H35),
 C75(H75), C77(H77), C79(H79), C83(H83), C21(H21)
7.e Fitted hexagon refined as free rotating group:
 C82(C84,C86,C88,C90,C92)
7.f Tetrahedral OH refined with riding coordinates:
 O33(H33)
7.g Idealised Me refined as rotating group:
 C78(H78A,H78B,H78C), C59(H59A,H59B,H59C), C63(H63A,H63B,H63C), C5(H5A,H5B,
 H5C), C81(H81A,H81B,H81C), C85(H85A,H85B,H85C), C89(H89A,H89B,H89C), C45(H45A,
 H45B,H45C), C47(H47A,H47B,H47C), C98(H98A,H98B,H98C), C97(H97A,H97B,H97C),
 C93(H93A,H93B,H93C)
7.h Idealised tetrahedral OH refined as rotating group:
 O53A(H53C)
;
_olex2_submission_special_instructions 'No special instructions were received'
_oxdiff_exptl_absorpt_empirical_details
;
Empirical correction (ABSPACK) includes:
- Absorption correction using spherical harmonics
- Frame scaling
;
_oxdiff_exptl_absorpt_empirical_full_max 1.742
_oxdiff_exptl_absorpt_empirical_full_min 0.549

loop_
_space_group_symop_operation_xyz
'x, y, z'
'-x+1/2, y+1/2, -z+1/2'
'-x, -y, -z'
'x-1/2, -y-1/2, z-1/2'

loop_
_atom_site_label
_atom_site_type_symbol
_atom_site_fract_x
_atom_site_fract_y
_atom_site_fract_z
_atom_site_U_iso_or_equiv
_atom_site_adp_type
_atom_site_occupancy
_atom_site_site_symmetry_order
_atom_site_calc_flag
_atom_site_refinement_flags_posn
_atom_site_refinement_flags_adp
_atom_site_refinement_flags_occupancy
_atom_site_disorder_assembly
_atom_site_disorder_group
In1 In 0.48629(2) 0.51096(2) 0.72462(2) 0.03479(9) Uani 1 1 d D U . . .
In2 In 0.15185(2) 0.73197(2) 0.60287(2) 0.05007(11) Uani 1 1 d D U . . .
In3 In 0.69268(3) 0.72528(2) 0.57972(2) 0.07600(19) Uani 1 1 d D U . . .
In4 In 0.47109(2) 0.99313(2) 0.67543(2) 0.04932(12) Uani 1 1 d D U . . .
Ti1 Ti 0.39038(4) 0.67908(3) 0.71193(3) 0.03018(17) Uani 1 1 d . U . . .
Ti2 Ti 0.50831(7) 0.64473(4) 0.59423(4) 0.0560(3) Uani 1 1 d . U . . .
Ti3 Ti 0.33841(6) 0.64738(4) 0.60182(3) 0.0439(2) Uani 1 1 d . U . . .
Ti4 Ti 0.38509(4) 0.83146(3) 0.69657(3) 0.03539(19) Uani 1 1 d . U . . .
Ti5 Ti 0.29036(9) 0.71401(6) 0.51728(4) 0.0733(3) Uani 1 1 d . U . . .
Ti6 Ti 0.57407(5) 0.67579(4) 0.70349(4) 0.0423(2) Uani 1 1 d . U . . .
Ti7 Ti 0.33252(6) 0.81344(5) 0.58314(4) 0.0494(2) Uani 1 1 d . U . . .
Ti8 Ti 0.52339(5) 0.69004(4) 0.78480(3) 0.0436(2) Uani 1 1 d . U . . .
Ti9 Ti 0.50222(7) 0.81009(5) 0.57510(4) 0.0579(3) Uani 1 1 d . U . . .
Ti10 Ti 0.51929(5) 0.84770(4) 0.76696(4) 0.0452(2) Uani 1 1 d . U . . .
Ti11 Ti 0.46647(10) 0.71049(7) 0.50858(5) 0.0878(4) Uani 1 1 d . U . . .
Ti12 Ti 0.56959(5) 0.82711(4) 0.68645(4) 0.0449(2) Uani 1 1 d . U . . .
F1 F 0.13443(16) 0.47429(13) 0.73542(13) 0.0579(10) Uani 1 1 d . U . . .
F2 F 0.7442(2) 1.03777(19) 0.5686(2) 0.116(2) Uani 1 1 d . U . . .
F3 F 0.8431(2) 0.46770(19) 0.7247(2) 0.125(2) Uani 1 1 d . U . . .
F4 F 0.10933(17) 1.03826(15) 0.65820(16) 0.0773(13) Uani 1 1 d . U . . .
F5 F -0.0536(4) 0.7155(3) 0.39089(19) 0.155(2) Uani 1 1 d . U . . .
F6 F 0.82931(19) 1.03610(16) 0.68547(18) 0.0888(16) Uani 1 1 d . U . . .
F7 F 0.0762(3) 1.03555(18) 0.54637(18) 0.0983(15) Uani 1 1 d . U . . .
F8 F 0.1040(2) 0.41902(18) 0.61823(16) 0.0829(13) Uani 1 1 d . U . . .
F9 F 0.5370(4) 1.1091(2) 0.8856(2) 0.124(2) Uani 1 1 d . U . . .
F10 F 0.5875(3) 0.48137(19) 0.94899(13) 0.0934(16) Uani 1 1 d . U . . .
F11 F 0.6696(5) 0.6908(5) 0.3615(3) 0.219(4) Uani 1 1 d . U . . .
F12 F 0.7530(3) 0.41344(19) 0.6053(2) 0.117(2) Uani 1 1 d . U . . .
O67B O 0.80429(17) 0.7248(5) 0.5800(4) 0.0847(10) Uani 0.5 1 d D U P A 2
H67A H 0.839849 0.724684 0.601620 0.127 Uiso 0.5 1 d R U P A 2
H67B H 0.822268 0.724684 0.558500 0.127 Uiso 0.5 1 d R U P A 2
O4 O 0.7051(2) 0.73887(19) 0.64705(17) 0.0685(8) Uani 1 1 d . U . . .
H4A H 0.682300 0.711463 0.656820 0.103 Uiso 1 1 d R U . . .
H4B H 0.684855 0.771933 0.651121 0.103 Uiso 1 1 d R U . . .
O6 O 0.37715(17) 0.49277(13) 0.72365(11) 0.0354(6) Uani 1 1 d . U . . .
O8 O 0.4113(2) 0.82821(19) 0.56734(15) 0.0612(8) Uani 1 1 d . U . . .
O10 O 0.51442(18) 0.49768(15) 0.79273(12) 0.0397(6) Uani 1 1 d . U . . .
O12B O 0.0567(7) 0.7315(5) 0.6267(6) 0.0701(13) Uani 0.5 1 d D U P B 2
H12A H 0.041505 0.762096 0.644597 0.105 Uiso 0.5 1 d R U P B 2
H12B H 0.018033 0.701452 0.621963 0.105 Uiso 0.5 1 d R U P B 2
O14 O 0.49079(16) 0.68115(13) 0.72379(11) 0.0340(4) Uani 1 1 d . U . . .
O16 O 0.49206(19) 1.03554(15) 0.73823(16) 0.0558(6) Uani 1 1 d . U . . .
O18 O 0.29459(17) 0.66350(13) 0.71547(11) 0.0362(6) Uani 1 1 d . U . . .
O20 O 0.7178(3) 0.63136(19) 0.58806(19) 0.0802(12) Uani 1 1 d . U . . .
O22 O 0.39753(16) 0.58670(13) 0.71674(11) 0.0323(5) Uani 1 1 d . U . . .
O24 O 0.6094(3) 0.80298(18) 0.57676(18) 0.0717(9) Uani 1 1 d . U . . .
O26 O 0.41746(19) 0.85486(14) 0.75809(12) 0.0423(5) Uani 1 1 d . U . . .
O28 O 0.6854(4) 0.7179(2) 0.5127(2) 0.0965(10) Uani 1 1 d . U . . .
O30 O 0.59180(19) 0.48943(14) 0.72034(13) 0.0427(7) Uani 1 1 d . U . . .
O32 O 0.5447(2) 0.88862(17) 0.81705(14) 0.0579(8) Uani 1 1 d . U . . .
O34 O 0.37496(18) 0.67298(14) 0.65539(11) 0.0379(6) Uani 1 1 d . U . . .
O36 O 0.3104(2) 0.89880(17) 0.57872(14) 0.0575(8) Uani 1 1 d . U . . .
O38 O 0.48565(17) 0.83341(13) 0.70627(12) 0.0364(4) Uani 1 1 d . U . . .
O40 O 0.4957(3) 0.72404(18) 0.56863(15) 0.0632(6) Uani 1 1 d . U . . .
O42 O 0.38629(17) 0.92189(14) 0.68130(13) 0.0416(6) Uani 1 1 d . U . . .
O44 O 0.5226(3) 0.89503(18) 0.56939(17) 0.0679(10) Uani 1 1 d . U . . .
O48 O 0.2814(3) 0.8006(2) 0.52073(14) 0.0731(8) Uani 1 1 d . U . . .
O50 O 0.28645(18) 0.84935(14) 0.69268(13) 0.0421(7) Uani 1 1 d . U . . .
O52 O 0.1904(3) 0.7189(2) 0.53831(14) 0.0687(8) Uani 1 1 d . U . . .
O54 O 0.42391(19) 0.68116(15) 0.77731(11) 0.0400(5) Uani 1 1 d . U . . .
O56 O 0.4836(3) 0.7964(2) 0.51060(17) 0.0856(9) Uani 1 1 d . U . . .
O58 O 0.4513(2) 0.51587(15) 0.65587(12) 0.0420(6) Uani 1 1 d . U . . .
H58A H 0.412713 0.535803 0.648866 0.063 Uiso 1 1 d R U . . .
H58B H 0.480647 0.536927 0.646276 0.063 Uiso 1 1 d R U . . .
O60 O 0.4746(4) 0.7007(3) 0.45302(19) 0.1094(13) Uani 1 1 d . U . . .
O62 O 0.3242(2) 0.56353(15) 0.61556(13) 0.0473(7) Uani 1 1 d . U . . .
O64 O 0.55681(18) 0.91793(14) 0.67198(14) 0.0485(7) Uani 1 1 d . U . . .
O66 O 0.1239(2) 0.82496(18) 0.58920(15) 0.0605(9) Uani 1 1 d . U . . .
O68 O 0.37422(19) 0.81280(15) 0.63976(12) 0.0424(6) Uani 1 1 d . U . . .
O17 O 0.5232(2) 0.80896(16) 0.63220(14) 0.0531(7) Uani 1 1 d . U . . .
O35 O 0.5288(2) 0.77184(15) 0.78742(12) 0.0481(7) Uani 1 1 d . U . . .
O9 O 0.4371(2) 0.95939(17) 0.60911(14) 0.0573(7) Uani 1 1 d . U . . .
H9A H 0.468701 0.935654 0.604078 0.086 Uiso 1 1 d R U . . .
H9B H 0.400567 0.936899 0.606543 0.086 Uiso 1 1 d R U . . .
O37 O 0.51781(19) 0.59172(15) 0.77925(12) 0.0438(7) Uani 1 1 d . U . . .
O19 O 0.6612(2) 0.84253(16) 0.67551(17) 0.0620(10) Uani 1 1 d . U . . .
O39 O 0.56712(18) 0.58254(14) 0.70837(13) 0.0438(6) Uani 1 1 d . U . . .
O5 O 0.1320(2) 0.63854(18) 0.61287(15) 0.0607(9) Uani 1 1 d . U . . .
O41 O 0.59727(19) 0.75287(14) 0.70208(14) 0.0482(7) Uani 1 1 d . U . . .
O21 O 0.2889(3) 0.6336(2) 0.53849(13) 0.0661(8) Uani 1 1 d . U . . .
O43 O 0.5291(2) 0.66949(15) 0.64780(13) 0.0477(6) Uani 1 1 d . U . . .
O11 O 0.5333(3) 0.56014(17) 0.60549(16) 0.0659(9) Uani 1 1 d . U . . .
O45 O 0.4191(2) 0.62504(16) 0.59086(13) 0.0509(7) Uani 1 1 d . U . . .
O23 O 0.0816(3) 0.7188(2) 0.53956(17) 0.0771(9) Uani 1 1 d . U . . .
O47 O 0.5792(2) 1.01195(15) 0.67637(16) 0.0555(9) Uani 1 1 d . U . . .
O3 O 0.6140(3) 0.65023(17) 0.59405(19) 0.0786(10) Uani 1 1 d . U . . .
O49 O 0.2376(2) 0.65498(15) 0.61127(12) 0.0456(6) Uani 1 1 d . U . . .
O25 O 0.7164(3) 0.8204(2) 0.5767(2) 0.0863(13) Uani 1 1 d . U . . .
O51 O 0.60977(19) 0.67539(16) 0.76845(14) 0.0517(6) Uani 1 1 d . U . . .
O13 O 0.4868(3) 0.6298(2) 0.52827(17) 0.0877(9) Uani 1 1 d . U . . .
O53B O 0.4781(9) 0.4134(4) 0.7161(4) 0.0461(12) Uani 0.5 1 d D U P C 2
H53A H 0.435835 0.401047 0.719173 0.069 Uiso 0.5 1 d R U P C 2
H53B H 0.507278 0.393238 0.738078 0.069 Uiso 0.5 1 d R U P C 2
O27B O 0.4682(8) 1.0783(4) 0.6417(5) 0.0704(14) Uani 0.5 1 d D U P D 2
H27A H 0.434097 1.116648 0.641159 0.106 Uiso 0.5 1 d R U P D 2
H27B H 0.498317 1.092457 0.619817 0.106 Uiso 0.5 1 d R U P D 2
O55 O 0.2337(2) 0.81025(17) 0.59545(13) 0.0499(7) Uani 1 1 d . U . . .
O7 O 0.3705(3) 0.7104(2) 0.49989(16) 0.0862(10) Uani 1 1 d . U . . .
O57 O 0.3265(2) 0.72721(16) 0.57721(12) 0.0507(6) Uani 1 1 d . U . . .
O29 O 0.2251(4) 0.7051(3) 0.46556(15) 0.0950(11) Uani 1 1 d . U . . .
O59 O 0.3609(2) 1.01469(15) 0.66752(16) 0.0577(9) Uani 1 1 d . U . . .
O15 O 0.5809(4) 0.7108(3) 0.51924(19) 0.0986(12) Uani 1 1 d . U . . .
O61 O 0.5517(2) 0.66924(16) 0.84089(13) 0.0544(8) Uani 1 1 d . U . . .
O31 O 0.6671(2) 0.65566(16) 0.69742(17) 0.0622(9) Uani 1 1 d . U . . .
O63 O 0.60538(19) 0.85267(15) 0.74852(15) 0.0523(6) Uani 1 1 d . U . . .
O2 O 0.36867(16) 0.75770(13) 0.71257(11) 0.0329(6) Uani 1 1 d . U . . .
O1 O 0.50738(19) 0.94005(15) 0.74290(14) 0.0489(7) Uani 1 1 d . U . . .
C4 C 0.5706(4) 0.9897(3) 0.5651(3) 0.083(2) Uani 1 1 d . U . . .
H4 H 0.526355 1.006852 0.563127 0.099 Uiso 1 1 calc R U . . .
C6 C 0.5779(4) 0.5278(3) 0.9220(2) 0.0579(14) Uani 1 1 d . U . . .
C8 C 0.3541(2) 0.54518(18) 0.72063(15) 0.0293(8) Uani 1 1 d . U . . .
C10 C 0.0351(5) 0.7138(3) 0.4533(3) 0.0981(15) Uani 1 1 d . U . . .
H10 H 0.001521 0.715640 0.469265 0.118 Uiso 1 1 calc R U . . .
C12 C 0.5252(2) 0.5508(2) 0.80616(17) 0.0365(8) Uani 1 1 d . U . . .
C14 C 0.7977(4) 0.5137(3) 0.7175(3) 0.082(3) Uani 1 1 d . U . . .
C16 C 0.5476(2) 0.5636(2) 0.85123(17) 0.0387(8) Uani 1 1 d . U . . .
C18 C 0.1075(5) 0.7123(3) 0.4727(2) 0.0846(13) Uani 1 1 d . U . . .
C20 C 0.2833(2) 0.55776(19) 0.72232(15) 0.0292(8) Uani 1 1 d . U . . .
C22 C 0.2411(2) 0.5098(2) 0.72718(17) 0.0366(10) Uani 1 1 d . U . . .
H22 H 0.258001 0.470331 0.728059 0.044 Uiso 1 1 calc R U . . .
C24 C 0.5772(4) 0.9276(3) 0.5682(2) 0.0648(16) Uani 1 1 d . U . . .
C26 C 0.2571(2) 0.6157(2) 0.72064(15) 0.0323(9) Uani 1 1 d . U . . .
C28 C 0.2551(4) 0.9901(3) 0.5593(3) 0.077(2) Uani 1 1 d . U . . .
H28 H 0.297915 1.006866 0.557146 0.092 Uiso 1 1 calc R U . . .
C30 C 0.2679(2) 0.9528(2) 0.67522(18) 0.0387(10) Uani 1 1 d . U . . .
C32 C 0.6383(4) 0.4270(3) 0.6109(3) 0.0723(18) Uani 1 1 d . U . . .
H32 H 0.634160 0.385332 0.613919 0.087 Uiso 1 1 calc R U . . .
C34 C 0.1753(3) 0.8902(2) 0.6850(2) 0.0452(12) Uani 1 1 d . U . . .
H34 H 0.158895 0.852801 0.691587 0.054 Uiso 1 1 calc R U . . .
C36 C 0.5401(5) 1.0545(3) 0.8670(3) 0.088(2) Uani 1 1 d . U . . .
C38 C 0.5073(3) 0.9896(2) 0.7611(2) 0.0491(9) Uani 1 1 d . U . . .
C40 C 0.0165(7) 0.7123(4) 0.4102(3) 0.121(2) Uani 1 1 d . U . . .
C42 C 0.2218(3) 1.0009(2) 0.6661(2) 0.0463(12) Uani 1 1 d . U . . .
H42 H 0.237162 1.038904 0.659757 0.056 Uiso 1 1 calc R U . . .
C44 C 0.6117(3) 0.5405(2) 0.71298(17) 0.0372(10) Uani 1 1 d . U . . .
C46 C 0.5921(4) 0.5840(3) 0.9373(2) 0.0638(16) Uani 1 1 d . U . . .
H46 H 0.608090 0.590502 0.966659 0.077 Uiso 1 1 calc R U . . .
C48 C 0.7186(3) 0.9973(2) 0.6799(2) 0.0508(15) Uani 1 1 d . U . . .
H48 H 0.700721 1.036391 0.679765 0.061 Uiso 1 1 calc R U . . .
C50 C 0.6511(4) 0.5479(3) 0.5993(2) 0.0620(16) Uani 1 1 d . U . . .
C52 C 0.6750(3) 0.9487(2) 0.67797(19) 0.0407(11) Uani 1 1 d . U . . .
C54 C 0.5828(4) 0.4646(3) 0.6113(2) 0.0623(15) Uani 1 1 d . U . . .
H54 H 0.540974 0.448604 0.615672 0.075 Uiso 1 1 calc R U . . .
C56 C 0.1538(3) 0.9914(2) 0.6668(2) 0.0504(13) Uani 1 1 d . U . . .
C58 C 0.5620(4) 0.9504(3) 0.8759(3) 0.0726(16) Uani 1 1 d . U . . .
H58 H 0.576149 0.917106 0.893605 0.087 Uiso 1 1 calc R U . . .
C60 C 0.5599(3) 0.6217(2) 0.86688(18) 0.0437(10) Uani 1 1 d . U . . .
C62 C 0.7081(4) 0.5100(3) 0.5999(3) 0.077(2) Uani 1 1 d . U . . .
H62 H 0.750735 0.525013 0.596077 0.092 Uiso 1 1 calc R U . . .
C64 C 0.2446(2) 0.8968(2) 0.68449(18) 0.0385(10) Uani 1 1 d . U . . .
C66 C 0.6208(5) 0.7119(3) 0.4953(3) 0.0839(12) Uani 1 1 d . U . . .
C68 C 0.1753(3) 0.5208(2) 0.7306(2) 0.0443(12) Uani 1 1 d . U . . .
C70 C 0.0633(7) 0.7087(4) 0.3863(3) 0.125(2) Uani 1 1 d . U . . .
H70 H 0.047501 0.708501 0.356622 0.150 Uiso 1 1 calc R U . . .
C72 C 0.1808(3) 0.8455(2) 0.58644(18) 0.0472(10) Uani 1 1 d . U . . .
C74 C 0.5596(5) 1.0067(4) 0.8930(3) 0.087(2) Uani 1 1 d . U . . .
H74 H 0.571406 1.011886 0.922556 0.104 Uiso 1 1 calc R U . . .
C76 C 0.6009(3) 0.9598(2) 0.6753(2) 0.0436(12) Uani 1 1 d . U . . .
C78 C 0.2898(7) 0.5821(4) 0.5156(3) 0.127(5) Uani 1 1 d . U . . .
H78A H 0.337096 0.574782 0.512938 0.191 Uiso 1 1 calc R U . . .
H78B H 0.258625 0.586656 0.487607 0.191 Uiso 1 1 calc R U . . .
H78C H 0.274503 0.548669 0.529964 0.191 Uiso 1 1 calc R U . . .
C80 C 0.1901(3) 0.6252(2) 0.72581(19) 0.0440(12) Uani 1 1 d . U . . .
H80 H 0.172610 0.664380 0.725633 0.053 Uiso 1 1 calc R U . . .
C82 C 0.6419(3) 0.7022(3) 0.4262(2) 0.139(3) Uani 1 1 d G U . . .
H82 H 0.690089 0.704831 0.439189 0.166 Uiso 1 1 calc R U . . .
C84 C 0.6194(4) 0.6955(4) 0.3830(2) 0.148(2) Uani 1 1 d G U . . .
C86 C 0.5490(4) 0.6916(3) 0.36400(15) 0.148(2) Uani 1 1 d G U . . .
H86 H 0.533607 0.686998 0.334463 0.178 Uiso 1 1 calc R U . . .
C88 C 0.5010(4) 0.6944(3) 0.38821(18) 0.117(2) Uani 1 1 d G U . . .
H88 H 0.452779 0.691768 0.375228 0.140 Uiso 1 1 calc R U . . .
C90 C 0.5234(4) 0.7011(2) 0.43142(17) 0.0966(15) Uani 1 1 d G U . . .
C92 C 0.5939(4) 0.7050(3) 0.45042(15) 0.0970(14) Uani 1 1 d G U . . .
C94 C 0.1897(3) 0.6174(2) 0.61276(18) 0.0456(9) Uani 1 1 d . U . . .
C95 C 0.5561(3) 0.5163(3) 0.87953(19) 0.0509(12) Uani 1 1 d . U . . .
H95 H 0.547079 0.476813 0.869671 0.061 Uiso 1 1 calc R U . . .
C3 C 0.3404(3) 0.9638(2) 0.67447(19) 0.0419(11) Uani 1 1 d . U . . .
C49 C 0.2219(4) 0.4309(3) 0.6203(2) 0.0577(13) Uani 1 1 d . U . . .
H49 H 0.227636 0.389070 0.622307 0.069 Uiso 1 1 calc R U . . .
C25 C 0.5828(3) 0.6313(3) 0.90970(19) 0.0562(13) Uani 1 1 d . U . . .
H25 H 0.592194 0.670535 0.920104 0.067 Uiso 1 1 calc R U . . .
C51 C 0.5883(4) 0.5256(3) 0.6052(2) 0.0615(15) Uani 1 1 d . U . . .
C13 C 0.1295(3) 0.9381(2) 0.6758(2) 0.0490(13) Uani 1 1 d . U . . .
H13 H 0.082096 0.933385 0.675907 0.059 Uiso 1 1 calc R U . . .
C53 C 0.6443(4) 0.9046(3) 0.5713(2) 0.0600(14) Uani 1 1 d . U . . .
C27 C 0.2032(3) 0.5531(2) 0.61516(17) 0.0445(10) Uani 1 1 d . U . . .
C55 C 0.7294(3) 0.5033(3) 0.7168(3) 0.067(2) Uani 1 1 d . U . . .
H55 H 0.713785 0.464304 0.720394 0.080 Uiso 1 1 calc R U . . .
C7 C 0.7016(3) 0.8909(2) 0.6775(2) 0.0450(12) Uani 1 1 d . U . . .
C57 C 0.7013(4) 0.9415(3) 0.5708(2) 0.0649(16) Uani 1 1 d . U . . .
H57 H 0.745925 0.925209 0.572606 0.078 Uiso 1 1 calc R U . . .
C29 C 0.1496(3) 0.5774(2) 0.7312(2) 0.0493(14) Uani 1 1 d . U . . .
H29 H 0.104507 0.583552 0.735175 0.059 Uiso 1 1 calc R U . . .
C59 C 0.6723(3) 0.8382(3) 0.7746(3) 0.0710(17) Uani 1 1 d . U . . .
H59A H 0.673228 0.846721 0.803945 0.106 Uiso 1 1 calc R U . . .
H59B H 0.707787 0.862016 0.766211 0.106 Uiso 1 1 calc R U . . .
H59C H 0.681790 0.796030 0.771607 0.106 Uiso 1 1 calc R U . . .
C15 C 0.7717(3) 0.8841(2) 0.6797(2) 0.0476(13) Uani 1 1 d . U . . .
H15 H 0.790161 0.845322 0.679488 0.057 Uiso 1 1 calc R U . . .
C61 C 0.7773(3) 0.6164(3) 0.7038(3) 0.076(2) Uani 1 1 d . U . . .
H61 H 0.793275 0.654608 0.698479 0.091 Uiso 1 1 calc R U . . .
C31 C 0.2695(3) 0.5302(2) 0.61656(18) 0.0454(10) Uani 1 1 d . U . . .
C63 C 0.6793(3) 0.6752(3) 0.7942(3) 0.0766(18) Uani 1 1 d . U . . .
H63A H 0.694686 0.634250 0.800623 0.115 Uiso 1 1 calc R U . . .
H63B H 0.680832 0.696501 0.820388 0.115 Uiso 1 1 calc R U . . .
H63C H 0.710058 0.694835 0.779307 0.115 Uiso 1 1 calc R U . . .
C2 C 0.2778(3) 0.4675(2) 0.61952(19) 0.0507(12) Uani 1 1 d . U . . .
H2 H 0.321978 0.450530 0.620949 0.061 Uiso 1 1 calc R U . . .
C65 C 0.6906(4) 1.0009(3) 0.5675(3) 0.084(3) Uani 1 1 d . U . . .
C33 C 0.7870(3) 0.9884(2) 0.6821(2) 0.0547(16) Uani 1 1 d . U . . .
C96 C 0.1333(4) 0.9999(3) 0.5543(3) 0.0727(17) Uani 1 1 d . U . . .
C17 C 0.8153(3) 0.9326(2) 0.6821(2) 0.0482(13) Uani 1 1 d . U . . .
H17 H 0.863280 0.927541 0.683785 0.058 Uiso 1 1 calc R U . . .
C69 C 0.8229(4) 0.5694(3) 0.7112(3) 0.098(3) Uani 1 1 d . U . . .
H69 H 0.870518 0.574955 0.712059 0.118 Uiso 1 1 calc R U . . .
C35 C 0.1471(4) 0.5155(3) 0.6160(2) 0.0568(13) Uani 1 1 d . U . . .
H35 H 0.102468 0.531367 0.614944 0.068 Uiso 1 1 calc R U . . .
C71 C 0.1554(6) 0.7072(3) 0.4496(2) 0.0879(12) Uani 1 1 d . U . . .
C9 C 0.1265(4) 0.7158(3) 0.5193(2) 0.0666(10) Uani 1 1 d . U . . .
C73 C 0.6993(5) 0.4514(3) 0.6061(3) 0.084(2) Uani 1 1 d . U . . .
C37 C 0.6830(3) 0.5513(2) 0.71064(19) 0.0432(12) Uani 1 1 d . U . . .
C75 C 0.5245(4) 1.0500(3) 0.8250(3) 0.0730(16) Uani 1 1 d . U . . .
H75 H 0.513230 1.084301 0.807870 0.088 Uiso 1 1 calc R U . . .
C19 C 0.5251(3) 0.9943(2) 0.8070(2) 0.0536(9) Uani 1 1 d . U . . .
C77 C 0.1953(5) 1.0246(3) 0.5509(3) 0.081(2) Uani 1 1 d . U . . .
H77 H 0.197024 1.064969 0.542936 0.097 Uiso 1 1 calc R U . . .
C39 C 0.6605(4) 0.6117(3) 0.5935(2) 0.0660(17) Uani 1 1 d . U . . .
C79 C 0.6252(4) 1.0262(3) 0.5648(3) 0.097(3) Uani 1 1 d . U . . .
H79 H 0.618983 1.067913 0.562745 0.117 Uiso 1 1 calc R U . . .
C5 C 0.3845(3) 0.6748(3) 0.80776(18) 0.0542(13) Uani 1 1 d . U . . .
H5A H 0.340069 0.695489 0.798093 0.081 Uiso 1 1 calc R U . . .
H5B H 0.410258 0.691939 0.834437 0.081 Uiso 1 1 calc R U . . .
H5C H 0.375973 0.632667 0.811692 0.081 Uiso 1 1 calc R U . . .
C81 C 0.2698(6) 0.8404(4) 0.4879(3) 0.104(3) Uani 1 1 d . U . . .
H81A H 0.307620 0.837735 0.473807 0.156 Uiso 1 1 calc R U . . .
H81B H 0.267780 0.880648 0.498699 0.156 Uiso 1 1 calc R U . . .
H81C H 0.225738 0.831000 0.467922 0.156 Uiso 1 1 calc R U . . .
C41 C 0.1880(3) 0.9066(3) 0.57348(19) 0.0511(11) Uani 1 1 d . U . . .
C83 C 0.1335(7) 0.7054(4) 0.4048(2) 0.1169(19) Uani 1 1 d . U . . .
H83 H 0.166292 0.701994 0.388300 0.140 Uiso 1 1 calc R U . . .
C21 C 0.1282(4) 0.9427(3) 0.5656(2) 0.0607(14) Uani 1 1 d . U . . .
H21 H 0.085164 0.927163 0.568219 0.073 Uiso 1 1 calc R U . . .
C85 C 0.4872(8) 0.5779(5) 0.5073(3) 0.146(5) Uani 1 1 d . U . . .
H85A H 0.534961 0.568031 0.506767 0.219 Uiso 1 1 calc R U . . .
H85B H 0.458892 0.582132 0.478503 0.219 Uiso 1 1 calc R U . . .
H85C H 0.468208 0.546237 0.521459 0.219 Uiso 1 1 calc R U . . .
C43 C 0.2520(3) 0.9307(3) 0.5708(2) 0.0554(13) Uani 1 1 d . U . . .
C87 C 0.7080(3) 0.6082(2) 0.7039(2) 0.0541(16) Uani 1 1 d . U . . .
C11 C 0.1583(4) 0.4562(3) 0.6182(2) 0.0616(14) Uani 1 1 d . U . . .
C89 C 0.3819(3) 0.8437(2) 0.7900(2) 0.0541(13) Uani 1 1 d . U . . .
H89A H 0.335404 0.861051 0.781734 0.081 Uiso 1 1 calc R U . . .
H89B H 0.407782 0.861470 0.816365 0.081 Uiso 1 1 calc R U . . .
H89C H 0.378180 0.800797 0.793660 0.081 Uiso 1 1 calc R U . . .
C45 C 0.4741(9) 0.8343(4) 0.4799(3) 0.174(7) Uani 1 1 d . U . . .
H45A H 0.424571 0.836342 0.465893 0.261 Uiso 1 1 calc R U . . .
H45B H 0.500125 0.821647 0.459835 0.261 Uiso 1 1 calc R U . . .
H45C H 0.490279 0.873505 0.491011 0.261 Uiso 1 1 calc R U . . .
C91 C 0.6563(4) 0.8406(3) 0.5749(2) 0.0681(17) Uani 1 1 d . U . . .
C23 C 0.5437(3) 0.9439(3) 0.8331(2) 0.0547(11) Uani 1 1 d . U . . .
O33 O 0.5812(4) 0.3344(3) 0.7304(4) 0.189(5) Uani 1 1 d . U . . .
H33 H 0.566694 0.299917 0.732829 0.284 Uiso 1 1 calc R U . . .
C47 C 0.6407(5) 0.3315(6) 0.7171(4) 0.147(5) Uani 1 1 d . U . . .
H47A H 0.629836 0.337646 0.686696 0.220 Uiso 1 1 calc R U . . .
H47B H 0.662099 0.292428 0.723865 0.220 Uiso 1 1 calc R U . . .
H47C H 0.672896 0.362282 0.731116 0.220 Uiso 1 1 calc R U . . .
C98 C 0.4449(6) 0.3749(4) 0.7407(4) 0.0521(15) Uani 0.5 1 d D U P C 1
H98A H 0.419208 0.348494 0.718595 0.078 Uiso 0.5 1 calc R U P C 1
H98B H 0.412086 0.398243 0.751916 0.078 Uiso 0.5 1 calc R U P C 1
H98C H 0.474032 0.351135 0.763258 0.078 Uiso 0.5 1 calc R U P C 1
C97 C 0.8595(7) 0.6850(6) 0.601030 0.0880(12) Uani 0.5 1 d D U P A 1
H97A H 0.842383 0.659323 0.576660 0.132 Uiso 0.5 1 calc R U P A 1
H97B H 0.867183 0.661368 0.626735 0.132 Uiso 0.5 1 calc R U P A 1
H97C H 0.903202 0.703443 0.599189 0.132 Uiso 0.5 1 calc R U P A 1
C67 C 0.0491(7) 0.7234(7) 0.6628(5) 0.0730(16) Uani 0.5 1 d D U P B 1
H67C H 0.072401 0.684835 0.664652 0.109 Uiso 0.5 1 d R U P B 1
H67D H -0.000899 0.717305 0.658462 0.109 Uiso 0.5 1 d R U P B 1
H67E H 0.066981 0.745555 0.688782 0.109 Uiso 0.5 1 d R U P B 1
C99 C 0.5131(7) 1.1312(5) 0.6581(6) 0.0778(18) Uani 0.5 1 d D U P D 1
H99A H 0.493018 1.167461 0.643733 0.117 Uiso 0.5 1 calc R U P D 1
H99B H 0.530122 1.139078 0.688177 0.117 Uiso 0.5 1 calc R U P D 1
H99C H 0.551684 1.118002 0.646764 0.117 Uiso 0.5 1 calc R U P D 1
O67A O 0.8110(5) 0.7287(4) 0.6017(4) 0.0861(10) Uani 0.5 1 d D U P A 1
H67F H 0.8334(9) 0.764240 0.607080 0.129 Uiso 0.5 1 d D U P E 1
O53A O 0.4870(8) 0.4132(4) 0.7240(4) 0.0460(12) Uani 0.5 1 d D U P C 1
H53C H 0.516966 0.393328 0.715920 0.069 Uiso 0.5 1 calc R U P C 1
O27A O 0.4610(8) 1.0856(4) 0.6517(5) 0.0707(13) Uani 0.5 1 d D U P D 1
H27C H 0.428(4) 1.096(2) 0.630(3) 0.106 Uiso 0.5 1 d D U P F 1
O12A O 0.0576(7) 0.7494(5) 0.6252(5) 0.0697(12) Uani 0.5 1 d D U P B 1
H12C H 0.020(3) 0.768(6) 0.613(2) 0.105 Uiso 0.5 1 d D U P G 1
O46 O 0.20910(19) 0.74706(16) 0.66769(11) 0.0426(6) Uani 1 1 d . U . . .
H46A H 0.234860 0.716339 0.676839 0.064 Uiso 1 1 d R U . . .
H46B H 0.238473 0.775893 0.668619 0.064 Uiso 1 1 d R U . . .
C93 C -0.0279(11) 0.8461(9) 0.5014(7) 0.263(6) Uani 1 1 d . U . . .
H93A H -0.051551 0.843799 0.471533 0.395 Uiso 1 1 calc R U . . .
H93B H 0.022407 0.846377 0.504602 0.395 Uiso 1 1 calc R U . . .
H93C H -0.041745 0.882570 0.513292 0.395 Uiso 1 1 calc R U . . .
O65 O -0.0464(8) 0.7961(7) 0.5227(5) 0.267(6) Uani 1 1 d . U . . .
H65 H -0.011582 0.773805 0.529161 0.400 Uiso 1 1 d R U . . .

loop_
_atom_site_aniso_label
_atom_site_aniso_U_11
_atom_site_aniso_U_22
_atom_site_aniso_U_33
_atom_site_aniso_U_23
_atom_site_aniso_U_13
_atom_site_aniso_U_12
In1 0.02948(17) 0.02332(15) 0.0552(2) 0.00143(14) 0.01738(15) 0.00344(12)
In2 0.0416(2) 0.0415(2) 0.0579(2) 0.00414(17) -0.00508(18) 0.00025(16)
In3 0.0893(4) 0.0386(2) 0.1305(5) 0.0091(2) 0.0847(4) 0.0078(2)
In4 0.02900(19) 0.02399(16) 0.0987(3) 0.00731(18) 0.0228(2) 0.00232(13)
Ti1 0.0304(4) 0.0208(3) 0.0418(4) 0.0008(3) 0.0135(3) -0.0010(3)
Ti2 0.0749(7) 0.0354(5) 0.0763(6) -0.0086(4) 0.0536(6) -0.0028(5)
Ti3 0.0547(6) 0.0366(4) 0.0439(5) -0.0034(4) 0.0188(4) -0.0065(4)
Ti4 0.0292(4) 0.0217(3) 0.0565(5) 0.0014(3) 0.0129(4) 0.0014(3)
Ti5 0.1120(9) 0.0663(7) 0.0419(6) 0.0006(5) 0.0195(6) -0.0104(7)
Ti6 0.0300(4) 0.0206(3) 0.0801(6) 0.0009(4) 0.0209(4) 0.0031(3)
Ti7 0.0545(6) 0.0406(5) 0.0551(5) 0.0087(4) 0.0175(5) -0.0001(4)
Ti8 0.0441(5) 0.0288(4) 0.0528(5) 0.0016(4) 0.0025(4) 0.0013(4)
Ti9 0.0726(7) 0.0400(5) 0.0753(6) 0.0092(5) 0.0448(6) -0.0020(5)
Ti10 0.0424(5) 0.0250(4) 0.0640(6) -0.0069(4) 0.0052(4) -0.0008(4)
Ti11 0.1422(11) 0.0737(8) 0.0721(8) -0.0060(6) 0.0730(9) -0.0157(8)
Ti12 0.0301(5) 0.0216(4) 0.0871(6) 0.0022(4) 0.0223(4) -0.0004(3)
F1 0.0328(16) 0.0342(13) 0.114(3) 0.0137(17) 0.0314(18) -0.0034(12)
F2 0.069(2) 0.050(2) 0.239(7) 0.049(3) 0.056(4) -0.0033(18)
F3 0.064(2) 0.055(2) 0.283(7) 0.065(3) 0.095(4) 0.0372(19)
F4 0.0307(16) 0.0435(17) 0.154(4) -0.001(2) 0.016(2) 0.0141(13)
F5 0.198(4) 0.092(4) 0.105(4) 0.008(3) -0.094(3) -0.012(4)
F6 0.0438(19) 0.0428(16) 0.193(5) -0.002(2) 0.055(3) -0.0140(14)
F7 0.095(3) 0.050(2) 0.142(4) 0.012(2) 0.014(3) 0.029(2)
F8 0.075(2) 0.059(2) 0.119(4) 0.020(2) 0.032(3) -0.0239(18)
F9 0.181(6) 0.066(2) 0.139(4) -0.054(3) 0.064(4) -0.015(3)
F10 0.154(5) 0.060(2) 0.059(2) 0.0195(17) 0.013(3) 0.001(3)
F11 0.252(5) 0.319(12) 0.138(5) 0.031(7) 0.150(5) 0.075(9)
F12 0.101(3) 0.050(2) 0.222(6) 0.038(3) 0.080(4) 0.026(2)
O67B 0.0850(9) 0.0761(18) 0.119(2) 0.0054(19) 0.0739(13) 0.0052(11)
O4 0.059(2) 0.043(2) 0.1235(12) 0.0099(15) 0.0593(18) 0.0051(16)
O6 0.0307(9) 0.0245(11) 0.0536(18) 0.0021(14) 0.0151(12) 0.0004(9)
O8 0.0706(10) 0.0515(17) 0.0706(19) 0.0143(19) 0.0349(13) -0.0021(12)
O10 0.0291(16) 0.0343(11) 0.0574(9) 0.0051(10) 0.0141(11) 0.0012(12)
O12B 0.0410(16) 0.061(3) 0.103(3) 0.017(4) 0.0086(17) 0.008(3)
O14 0.0294(8) 0.0221(12) 0.0517(9) 0.0032(10) 0.0123(8) 0.0033(9)
O16 0.0356(18) 0.0254(12) 0.1125(13) -0.0074(10) 0.0302(15) -0.0028(13)
O18 0.0314(10) 0.0257(11) 0.0567(18) 0.0060(14) 0.0210(12) 0.0033(9)
O20 0.093(2) 0.0460(10) 0.131(3) 0.0193(16) 0.083(3) 0.0190(12)
O22 0.0274(11) 0.0223(7) 0.0516(16) 0.0006(10) 0.0181(13) 0.0002(7)
O24 0.0841(11) 0.0369(12) 0.118(3) 0.0193(19) 0.0706(18) 0.0051(9)
O26 0.0433(9) 0.0261(14) 0.0595(10) -0.0072(11) 0.0167(10) -0.0007(11)
O28 0.1277(17) 0.064(3) 0.1204(11) 0.0175(19) 0.0741(14) 0.029(3)
O30 0.0371(11) 0.0267(12) 0.072(2) 0.0111(16) 0.0287(14) 0.0087(10)
O32 0.056(2) 0.0371(13) 0.0730(14) -0.0163(12) 0.0020(15) -0.0080(17)
O34 0.0433(15) 0.0308(14) 0.0428(7) -0.0029(9) 0.0167(10) -0.0028(13)
O36 0.0547(18) 0.0420(10) 0.071(2) 0.0175(13) 0.0072(19) 0.0010(12)
O38 0.0285(8) 0.0220(12) 0.0600(9) 0.0007(11) 0.0131(8) 0.0005(9)
O40 0.094(2) 0.0421(8) 0.0728(10) -0.0006(9) 0.0572(14) -0.0066(11)
O42 0.0274(11) 0.0240(8) 0.0769(19) 0.0041(11) 0.0195(15) 0.0039(7)
O44 0.076(2) 0.0410(10) 0.104(3) 0.0206(14) 0.055(3) 0.0034(11)
O48 0.101(3) 0.0648(11) 0.0503(11) 0.0133(11) 0.0116(14) -0.0076(17)
O50 0.0304(10) 0.0293(13) 0.070(2) -0.0046(15) 0.0191(12) 0.0024(9)
O52 0.0827(12) 0.067(2) 0.0450(11) -0.0016(15) -0.0049(10) -0.0096(16)
O54 0.0462(9) 0.0338(14) 0.0414(8) 0.0006(11) 0.0136(9) 0.0047(11)
O56 0.130(3) 0.0721(12) 0.0749(11) 0.0120(12) 0.0642(18) -0.0099(18)
O58 0.0458(18) 0.0316(16) 0.0547(9) -0.0027(12) 0.0239(11) 0.0014(13)
O60 0.180(3) 0.098(3) 0.0784(14) -0.0076(18) 0.086(2) -0.017(4)
O62 0.0509(17) 0.0325(10) 0.059(2) -0.0062(12) 0.0146(17) -0.0051(10)
O64 0.0298(12) 0.0242(8) 0.097(2) 0.0046(11) 0.0263(15) -0.0003(7)
O66 0.0397(14) 0.0444(10) 0.083(2) 0.0080(13) -0.0124(17) 0.0010(11)
O68 0.0391(15) 0.0351(14) 0.0544(7) 0.0028(10) 0.0140(9) 0.0066(13)
O17 0.0577(18) 0.0363(16) 0.0752(8) 0.0011(11) 0.0351(10) -0.0101(15)
O35 0.0532(19) 0.0299(7) 0.0540(17) -0.0026(9) -0.0006(16) 0.0017(10)
O9 0.048(2) 0.0415(19) 0.0878(13) 0.0200(14) 0.0262(13) 0.0018(15)
O37 0.0451(19) 0.0290(8) 0.0537(15) 0.0039(9) 0.0055(15) 0.0038(11)
O19 0.0381(13) 0.0271(13) 0.132(3) 0.0042(19) 0.0413(18) -0.0001(11)
O39 0.0321(12) 0.0227(7) 0.0831(19) 0.0035(11) 0.0263(14) 0.0049(7)
O5 0.0410(15) 0.0455(10) 0.088(2) 0.0093(15) 0.0019(18) -0.0043(11)
O41 0.0358(18) 0.0219(7) 0.094(2) 0.0015(10) 0.0305(15) 0.0020(8)
O21 0.096(2) 0.0575(11) 0.0439(11) -0.0099(10) 0.0153(12) -0.0126(16)
O43 0.0509(17) 0.0303(14) 0.0718(8) -0.0020(10) 0.0338(10) 0.0066(14)
O11 0.089(2) 0.0328(10) 0.102(2) -0.0127(13) 0.073(2) -0.0012(12)
O45 0.0712(10) 0.0366(16) 0.0560(19) -0.0063(14) 0.0364(13) -0.0049(10)
O23 0.0732(17) 0.064(2) 0.0724(13) 0.0015(17) -0.0239(10) -0.006(2)
O47 0.0359(10) 0.0263(11) 0.114(3) 0.0076(17) 0.0360(16) -0.0006(10)
O3 0.0911(12) 0.0310(11) 0.146(3) -0.0155(17) 0.0898(19) -0.0002(10)
O49 0.0463(11) 0.0344(12) 0.0540(17) -0.0042(12) 0.0084(12) -0.0043(8)
O25 0.096(2) 0.0454(10) 0.151(4) 0.0126(18) 0.094(3) -0.0020(12)
O51 0.0324(11) 0.0326(15) 0.0829(10) 0.0045(13) 0.0006(10) 0.0018(12)
O13 0.146(3) 0.0646(12) 0.0805(11) -0.0182(11) 0.0818(17) -0.0094(18)
O53B 0.040(3) 0.0233(8) 0.078(3) -0.0001(14) 0.021(3) 0.0028(12)
O27B 0.050(2) 0.0315(15) 0.133(3) 0.0238(18) 0.031(3) 0.0038(18)
O55 0.0437(11) 0.0429(16) 0.0586(19) 0.0148(15) 0.0045(13) 0.0036(11)
O7 0.1369(12) 0.080(3) 0.054(2) -0.009(2) 0.0460(14) -0.0180(18)
O57 0.0674(17) 0.0417(7) 0.0442(9) 0.0023(8) 0.0160(12) -0.0033(11)
O29 0.151(2) 0.084(3) 0.0422(13) 0.0029(16) 0.0084(12) -0.020(3)
O59 0.0312(10) 0.0276(13) 0.116(3) 0.0068(18) 0.0222(15) 0.0074(11)
O15 0.1451(14) 0.085(3) 0.099(2) -0.004(3) 0.0927(19) -0.005(2)
O61 0.061(2) 0.0359(14) 0.0544(10) 0.0019(11) -0.0074(13) 0.0045(18)
O31 0.0373(13) 0.0277(13) 0.132(3) 0.010(2) 0.0400(17) 0.0078(11)
O63 0.0319(11) 0.0272(14) 0.0922(12) -0.0041(12) 0.0045(10) 0.0012(11)
O2 0.0289(14) 0.0223(7) 0.0500(15) -0.0020(9) 0.0144(13) 0.0003(8)
O1 0.0386(18) 0.0235(9) 0.0830(19) -0.0070(9) 0.0122(18) -0.0022(11)
C4 0.064(3) 0.0470(16) 0.143(7) 0.033(3) 0.038(4) 0.0004(16)
C6 0.062(4) 0.0529(17) 0.0556(16) 0.0136(14) 0.009(2) 0.008(2)
C8 0.0270(13) 0.0237(11) 0.040(2) -0.0011(17) 0.0132(17) -0.0020(9)
C10 0.136(2) 0.046(3) 0.073(2) 0.010(3) -0.0491(19) -0.015(4)
C12 0.023(2) 0.0341(12) 0.0537(12) 0.0056(9) 0.0111(18) 0.0025(17)
C14 0.047(2) 0.046(2) 0.167(8) 0.043(4) 0.057(4) 0.0257(17)
C16 0.023(2) 0.0399(14) 0.0533(12) 0.0068(10) 0.0092(17) 0.0000(16)
C18 0.128(2) 0.043(3) 0.0557(13) 0.004(3) -0.0286(13) -0.009(3)
C20 0.0232(13) 0.0270(12) 0.038(2) 0.0009(16) 0.0079(16) -0.0030(9)
C22 0.0267(16) 0.0289(15) 0.056(3) 0.004(2) 0.0147(19) -0.0030(12)
C24 0.077(2) 0.0458(15) 0.086(5) 0.024(3) 0.048(3) -0.0001(13)
C26 0.0271(16) 0.0293(12) 0.043(2) 0.0064(17) 0.0137(18) 0.0009(10)
C28 0.084(3) 0.044(2) 0.101(6) 0.022(3) 0.020(4) 0.0089(19)
C30 0.0258(13) 0.0310(14) 0.059(3) -0.0069(18) 0.0097(19) 0.0043(10)
C32 0.097(3) 0.040(2) 0.096(5) 0.006(3) 0.054(4) 0.0109(19)
C34 0.0274(15) 0.0343(18) 0.076(4) -0.011(2) 0.016(2) 0.0008(12)
C36 0.108(6) 0.055(2) 0.113(3) -0.0380(19) 0.048(4) -0.020(3)
C38 0.031(3) 0.0264(12) 0.0959(13) -0.0123(11) 0.027(2) -0.0066(18)
C40 0.186(4) 0.054(4) 0.073(3) 0.008(4) -0.063(2) -0.016(5)
C42 0.0269(15) 0.0350(18) 0.074(4) -0.006(2) 0.006(2) 0.0067(13)
C44 0.0328(15) 0.0258(12) 0.058(3) 0.007(2) 0.021(2) 0.0074(11)
C46 0.071(4) 0.0575(19) 0.055(2) 0.0084(14) 0.001(3) 0.007(2)
C48 0.0365(16) 0.0293(16) 0.097(5) 0.007(2) 0.037(3) -0.0049(13)
C50 0.083(3) 0.0415(13) 0.080(4) 0.009(3) 0.056(3) 0.0121(15)
C52 0.0307(13) 0.0278(13) 0.070(3) 0.0026(19) 0.024(2) -0.0041(10)
C54 0.092(3) 0.0366(15) 0.074(4) -0.003(2) 0.051(4) 0.0043(17)
C56 0.0268(15) 0.0371(17) 0.085(4) -0.010(2) 0.010(2) 0.0085(13)
C58 0.076(5) 0.059(2) 0.0834(17) -0.0288(16) 0.022(3) -0.016(3)
C60 0.031(2) 0.0417(14) 0.0532(14) 0.0046(10) 0.001(2) 0.0033(18)
C62 0.092(3) 0.0459(18) 0.114(6) 0.018(3) 0.067(5) 0.019(2)
C64 0.0270(14) 0.0317(14) 0.058(3) -0.0102(18) 0.014(2) 0.0026(10)
C66 0.1349(18) 0.046(3) 0.1019(15) 0.009(3) 0.0879(14) 0.000(4)
C68 0.0284(18) 0.0337(14) 0.076(4) 0.007(2) 0.022(2) -0.0041(13)
C70 0.229(5) 0.047(4) 0.056(3) 0.005(4) -0.047(2) -0.014(5)
C72 0.0450(16) 0.0411(15) 0.047(3) 0.0018(18) -0.005(2) 0.0041(12)
C74 0.109(6) 0.066(2) 0.093(3) -0.0384(18) 0.039(4) -0.023(3)
C76 0.0322(14) 0.0258(11) 0.079(4) 0.004(2) 0.026(2) -0.0019(10)
C78 0.249(14) 0.068(2) 0.058(4) -0.024(3) 0.025(6) -0.010(7)
C80 0.0309(18) 0.0337(16) 0.073(4) 0.009(2) 0.025(2) 0.0022(13)
C82 0.206(4) 0.134(9) 0.119(3) 0.006(6) 0.123(3) 0.014(7)
C84 0.231(4) 0.142(6) 0.116(3) 0.003(5) 0.131(3) 0.000(7)
C86 0.233(4) 0.142(6) 0.114(3) 0.002(5) 0.127(3) -0.001(7)
C88 0.210(4) 0.092(6) 0.082(2) -0.017(4) 0.0989(19) -0.030(6)
C90 0.182(3) 0.056(4) 0.0814(19) -0.006(3) 0.0876(15) -0.010(5)
C92 0.174(3) 0.053(4) 0.0961(16) 0.010(3) 0.0940(15) 0.011(4)
C94 0.0438(18) 0.0416(11) 0.046(3) 0.0055(16) 0.002(2) -0.0050(10)
C95 0.049(3) 0.0456(18) 0.0566(16) 0.0115(14) 0.011(2) 0.000(2)
C3 0.0263(13) 0.0283(14) 0.071(3) 0.003(2) 0.011(2) 0.0056(10)
C49 0.071(2) 0.041(2) 0.063(4) 0.003(3) 0.020(3) -0.0131(15)
C25 0.057(4) 0.0493(19) 0.0538(15) 0.0029(13) -0.002(2) 0.004(2)
C51 0.088(3) 0.0371(14) 0.080(4) -0.003(2) 0.059(4) 0.0053(14)
C13 0.0254(19) 0.0414(17) 0.079(4) -0.012(2) 0.011(2) 0.0044(13)
C53 0.076(2) 0.0420(13) 0.076(4) 0.018(3) 0.047(3) -0.0023(13)
C27 0.0506(18) 0.0401(11) 0.041(3) 0.004(2) 0.008(2) -0.0079(11)
C55 0.047(2) 0.037(2) 0.131(6) 0.033(3) 0.050(3) 0.0202(17)
C7 0.0318(16) 0.0304(13) 0.079(4) 0.001(2) 0.025(2) -0.0018(10)
C57 0.073(2) 0.0453(17) 0.086(5) 0.024(3) 0.038(4) -0.0029(17)
C29 0.029(2) 0.0367(15) 0.089(4) 0.009(2) 0.026(3) 0.0005(13)
C59 0.0378(17) 0.040(3) 0.120(4) -0.001(3) -0.009(2) 0.001(2)
C15 0.0327(16) 0.0344(16) 0.082(4) 0.005(2) 0.026(2) 0.0012(12)
C61 0.039(2) 0.042(2) 0.160(7) 0.034(4) 0.048(4) 0.0147(16)
C31 0.0543(18) 0.0363(13) 0.045(3) 0.001(2) 0.012(2) -0.0068(11)
C63 0.0406(16) 0.051(3) 0.119(4) -0.009(4) -0.017(2) 0.007(3)
C2 0.064(2) 0.0360(14) 0.055(3) -0.001(2) 0.020(3) -0.0069(14)
C65 0.064(3) 0.0460(18) 0.149(8) 0.033(3) 0.036(4) -0.0041(16)
C33 0.0354(17) 0.0368(15) 0.102(5) -0.001(2) 0.036(3) -0.0081(13)
C96 0.085(3) 0.044(2) 0.084(5) 0.006(3) 0.012(4) 0.0196(18)
C17 0.034(2) 0.0406(16) 0.078(4) -0.001(2) 0.028(3) -0.0034(12)
C69 0.048(3) 0.050(2) 0.214(10) 0.049(4) 0.066(5) 0.0234(19)
C35 0.057(2) 0.0490(16) 0.065(4) 0.011(2) 0.016(3) -0.0117(15)
C71 0.159(2) 0.036(3) 0.0472(18) 0.003(3) -0.0153(13) -0.006(4)
C9 0.0901(14) 0.033(3) 0.0558(12) 0.005(2) -0.0207(12) -0.006(3)
C73 0.091(4) 0.0474(19) 0.128(7) 0.026(4) 0.056(5) 0.019(2)
C37 0.0338(15) 0.0299(15) 0.072(4) 0.013(2) 0.026(2) 0.0107(11)
C75 0.082(5) 0.0399(17) 0.111(3) -0.0250(19) 0.050(4) -0.012(3)
C19 0.032(3) 0.0374(15) 0.0968(14) -0.0209(12) 0.026(2) -0.0088(18)
C77 0.094(3) 0.041(3) 0.104(6) 0.019(3) 0.018(4) 0.0157(19)
C39 0.088(3) 0.0419(13) 0.092(5) 0.012(3) 0.067(4) 0.0145(13)
C79 0.069(3) 0.049(2) 0.182(9) 0.048(5) 0.048(5) 0.0019(17)
C5 0.068(3) 0.056(3) 0.044(2) -0.001(3) 0.023(2) -0.011(3)
C81 0.164(9) 0.084(3) 0.059(3) 0.027(3) 0.017(5) 0.036(6)
C41 0.0539(18) 0.0414(16) 0.050(3) 0.004(2) -0.002(2) 0.0069(13)
C83 0.218(4) 0.057(4) 0.0473(18) 0.002(3) -0.0199(18) -0.007(5)
C21 0.061(2) 0.0440(19) 0.068(4) 0.001(2) 0.000(3) 0.0132(17)
C85 0.249(15) 0.085(3) 0.090(4) -0.041(3) 0.016(8) 0.025(8)
C43 0.0596(19) 0.0433(18) 0.057(3) 0.014(2) 0.002(3) 0.0052(13)
C87 0.0363(18) 0.0324(15) 0.103(5) 0.018(3) 0.034(3) 0.0103(12)
C11 0.064(2) 0.0472(16) 0.074(4) 0.011(3) 0.017(3) -0.0170(15)
C89 0.067(3) 0.037(3) 0.065(2) -0.009(3) 0.030(3) -0.002(3)
C45 0.36(2) 0.069(4) 0.075(3) 0.018(3) 0.027(10) 0.037(8)
C91 0.092(2) 0.0405(12) 0.100(5) 0.008(3) 0.076(4) -0.0021(13)
C23 0.042(3) 0.0419(15) 0.0825(17) -0.0233(11) 0.019(2) -0.011(2)
O33 0.088(5) 0.082(5) 0.418(17) 0.021(7) 0.100(7) 0.018(4)
C47 0.071(6) 0.191(13) 0.168(12) -0.078(10) 0.010(6) 0.010(7)
C98 0.048(3) 0.0268(19) 0.085(4) 0.003(2) 0.023(3) -0.001(2)
C97 0.0868(13) 0.0803(19) 0.118(2) 0.0045(19) 0.0649(16) 0.0059(13)
C67 0.045(3) 0.068(4) 0.104(3) 0.015(4) 0.015(2) 0.008(3)
C99 0.059(3) 0.034(2) 0.141(4) 0.023(3) 0.025(4) 0.000(2)
O67A 0.0869(8) 0.0788(16) 0.1170(19) 0.0043(16) 0.0711(12) 0.0042(10)
O53A 0.040(3) 0.0233(8) 0.078(3) 0.0015(13) 0.019(3) 0.0028(11)
O27A 0.050(2) 0.0293(12) 0.137(3) 0.0221(17) 0.031(3) 0.0060(13)
O12A 0.0407(15) 0.061(3) 0.103(3) 0.016(4) 0.0094(16) 0.008(2)
O46 0.0388(16) 0.0398(15) 0.0500(9) 0.0032(10) 0.0127(11) 0.0064(13)
C93 0.244(12) 0.238(12) 0.292(14) 0.148(10) 0.038(10) -0.012(10)
O65 0.249(12) 0.242(12) 0.296(14) 0.148(10) 0.041(10) -0.016(10)

loop_
_atom_type_symbol
_atom_type_description
_atom_type_scat_dispersion_real
_atom_type_scat_dispersion_imag
_atom_type_scat_source
C C 0.0033 0.0016 'International Tables Vol C Tables 4.2.6.8 and 6.1.1.4'
H H 0.0000 0.0000 'International Tables Vol C Tables 4.2.6.8 and 6.1.1.4'
F F 0.0171 0.0103 'International Tables Vol C Tables 4.2.6.8 and 6.1.1.4'
In In -0.7276 1.3100 'International Tables Vol C Tables 4.2.6.8 and 6.1.1.4'
O O 0.0106 0.0060 'International Tables Vol C Tables 4.2.6.8 and 6.1.1.4'
Ti Ti 0.2776 0.4457 'International Tables Vol C Tables 4.2.6.8 and 6.1.1.4'

loop_
_geom_angle_atom_site_label_1
_geom_angle_atom_site_label_2
_geom_angle_atom_site_label_3
_geom_angle
_geom_angle_site_symmetry_1
_geom_angle_site_symmetry_3
_geom_angle_publ_flag
O6 In1 O22 55.95(11) . . ?
O6 In1 O39 145.56(11) . . ?
O6 In1 O53B 76.8(4) . . ?
O6 In1 O53A 79.8(4) . . ?
O10 In1 O6 89.42(13) . . ?
O10 In1 O22 101.53(12) . . ?
O10 In1 O30 91.71(14) . . ?
O10 In1 O58 173.99(13) . . ?
O10 In1 O39 107.51(13) . . ?
O10 In1 O53B 89.2(4) . . ?
O10 In1 O53A 82.7(4) . . ?
O22 In1 O39 90.75(10) . . ?
O30 In1 O6 156.06(12) . . ?
O30 In1 O22 146.38(11) . . ?
O30 In1 O58 90.48(14) . . ?
O30 In1 O39 55.69(11) . . ?
O30 In1 O53B 79.3(4) . . ?
O30 In1 O53A 76.7(4) . . ?
O58 In1 O6 86.31(14) . . ?
O58 In1 O22 79.54(12) . . ?
O58 In1 O39 78.32(14) . . ?
O58 In1 O53B 85.7(4) . . ?
O58 In1 O53A 92.4(4) . . ?
O53B In1 O22 131.0(4) . . ?
O53B In1 O39 131.5(4) . . ?
O53A In1 O22 135.2(4) . . ?
O53A In1 O39 131.0(4) . . ?
O12B In2 O52 141.6(5) . . ?
O12B In2 O23 86.5(5) . . ?
O12B In2 O49 126.8(3) . . ?
O66 In2 O12B 83.2(3) . . ?
O66 In2 O52 93.14(18) . . ?
O66 In2 O23 82.33(17) . . ?
O66 In2 O49 148.60(15) . . ?
O66 In2 O12A 72.9(3) . . ?
O5 In2 O12B 75.0(3) . . ?
O5 In2 O52 97.03(17) . . ?
O5 In2 O66 155.48(16) . . ?
O5 In2 O23 85.27(18) . . ?
O5 In2 O49 55.61(14) . . ?
O5 In2 O12A 85.5(3) . . ?
O23 In2 O52 55.2(2) . . ?
O23 In2 O49 105.96(17) . . ?
O49 In2 O52 69.30(15) . . ?
O12A In2 O52 141.5(5) . . ?
O12A In2 O23 87.0(5) . . ?
O12A In2 O49 136.6(3) . . ?
O46 In2 O12B 86.5(5) . . ?
O46 In2 O52 131.85(15) . . ?
O46 In2 O66 95.51(15) . . ?
O46 In2 O5 94.19(16) . . ?
O46 In2 O23 172.8(2) . . ?
O46 In2 O49 79.42(13) . . ?
O46 In2 O12A 85.8(5) . . ?
O67B In3 O24 133.2(3) . . ?
O67B In3 O3 133.5(3) . . ?
O4 In3 O67B 97.8(3) . . ?
O4 In3 O24 80.90(18) . . ?
O4 In3 O3 79.46(18) . . ?
O4 In3 O25 86.5(2) . . ?
O4 In3 O67A 80.0(3) . . ?
O20 In3 O67B 78.3(3) . . ?
O20 In3 O4 92.52(19) . . ?
O20 In3 O24 148.30(16) . . ?
O20 In3 O28 90.5(2) . . ?
O20 In3 O3 55.74(16) . . ?
O20 In3 O25 155.1(2) . . ?
O20 In3 O67A 78.8(3) . . ?
O24 In3 O3 92.57(14) . . ?
O28 In3 O67B 79.6(4) . . ?
O28 In3 O4 175.5(2) . . ?
O28 In3 O24 98.2(2) . . ?
O28 In3 O3 105.0(2) . . ?
O28 In3 O25 89.4(2) . . ?
O28 In3 O67A 97.3(4) . . ?
O25 In3 O67B 77.3(3) . . ?
O25 In3 O24 55.94(17) . . ?
O25 In3 O3 147.36(15) . . ?
O25 In3 O67A 76.5(3) . . ?
O67A In3 O24 129.5(3) . . ?
O67A In3 O3 128.6(3) . . ?
O16 In4 O42 100.88(14) . . ?
O16 In4 O64 111.86(15) . . ?
O16 In4 O9 171.76(14) . . ?
O42 In4 O64 93.05(11) . . ?
O9 In4 O42 78.55(14) . . ?
O9 In4 O64 76.36(15) . . ?
O47 In4 O16 86.93(16) . . ?
O47 In4 O42 148.00(12) . . ?
O47 In4 O64 55.65(12) . . ?
O47 In4 O9 97.89(17) . . ?
O47 In4 O27B 75.0(4) . . ?
O47 In4 O59 155.30(13) . . ?
O47 In4 O27A 79.9(4) . . ?
O27B In4 O16 94.0(4) . . ?
O27B In4 O42 134.3(4) . . ?
O27B In4 O64 120.9(3) . . ?
O27B In4 O9 80.9(4) . . ?
O59 In4 O16 88.07(16) . . ?
O59 In4 O42 56.65(12) . . ?
O59 In4 O64 147.24(13) . . ?
O59 In4 O9 84.78(17) . . ?
O59 In4 O27B 81.2(4) . . ?
O59 In4 O27A 75.5(4) . . ?
O27A In4 O16 84.4(4) . . ?
O27A In4 O42 131.4(4) . . ?
O27A In4 O64 130.1(4) . . ?
O27A In4 O9 89.9(4) . . ?
O14 Ti1 O18 162.98(15) . . ?
O14 Ti1 O22 87.79(13) . . ?
O14 Ti1 O54 75.08(15) . . ?
O18 Ti1 O22 82.32(12) . . ?
O18 Ti1 O54 90.53(15) . . ?
O34 Ti1 O14 96.42(16) . . ?
O34 Ti1 O18 97.32(16) . . ?
O34 Ti1 O22 89.60(14) . . ?
O34 Ti1 O54 170.92(16) . . ?
O34 Ti1 O2 96.04(15) . . ?
O54 Ti1 O22 86.91(13) . . ?
O2 Ti1 O14 102.08(14) . . ?
O2 Ti1 O18 86.41(14) . . ?
O2 Ti1 O22 167.96(14) . . ?
O2 Ti1 O54 88.98(14) . . ?
O40 Ti2 O11 162.65(17) . . ?
O40 Ti2 O3 88.1(2) . . ?
O40 Ti2 O13 74.66(19) . . ?
O43 Ti2 O40 96.41(18) . . ?
O43 Ti2 O11 97.43(19) . . ?
O43 Ti2 O45 96.89(18) . . ?
O43 Ti2 O3 89.9(2) . . ?
O43 Ti2 O13 170.73(19) . . ?
O11 Ti2 O3 81.56(18) . . ?
O11 Ti2 O13 90.9(2) . . ?
O45 Ti2 O40 100.3(2) . . ?
O45 Ti2 O11 88.40(19) . . ?
O45 Ti2 O3 168.56(17) . . ?
O45 Ti2 O13 87.3(2) . . ?
O3 Ti2 O13 87.4(2) . . ?
O34 Ti3 O62 97.26(16) . . ?
O34 Ti3 O21 169.57(18) . . ?
O34 Ti3 O49 89.84(16) . . ?
O34 Ti3 O57 94.99(16) . . ?
O62 Ti3 O21 91.54(17) . . ?
O62 Ti3 O49 81.32(15) . . ?
O21 Ti3 O49 85.94(18) . . ?
O45 Ti3 O34 96.93(18) . . ?
O45 Ti3 O62 87.91(17) . . ?
O45 Ti3 O21 89.0(2) . . ?
O45 Ti3 O49 167.94(16) . . ?
O45 Ti3 O57 101.30(18) . . ?
O57 Ti3 O62 163.68(18) . . ?
O57 Ti3 O21 75.35(17) . . ?
O57 Ti3 O49 87.99(17) . . ?
O26 Ti4 O42 88.10(15) . . ?
O38 Ti4 O26 76.85(15) . . ?
O38 Ti4 O42 86.86(13) . . ?
O38 Ti4 O50 165.85(14) . . ?
O50 Ti4 O26 94.32(16) . . ?
O50 Ti4 O42 81.76(13) . . ?
O68 Ti4 O26 168.26(16) . . ?
O68 Ti4 O38 91.61(16) . . ?
O68 Ti4 O42 89.12(16) . . ?
O68 Ti4 O50 96.56(16) . . ?
O2 Ti4 O26 89.08(15) . . ?
O2 Ti4 O38 103.10(14) . . ?
O2 Ti4 O42 168.74(14) . . ?
O2 Ti4 O50 87.59(15) . . ?
O2 Ti4 O68 95.75(16) . . ?
O48 Ti5 O52 80.5(2) . . ?
O21 Ti5 O48 153.5(2) . . ?
O21 Ti5 O52 81.0(2) . . ?
O21 Ti5 O57 79.26(17) . . ?
O7 Ti5 O48 99.3(2) . . ?
O7 Ti5 O52 179.5(2) . . ?
O7 Ti5 O21 99.4(2) . . ?
O7 Ti5 O57 101.1(2) . . ?
O7 Ti5 O29 99.9(3) . . ?
O57 Ti5 O48 78.81(18) . . ?
O57 Ti5 O52 79.32(18) . . ?
O29 Ti5 O48 96.1(2) . . ?
O29 Ti5 O52 79.7(2) . . ?
O29 Ti5 O21 99.0(2) . . ?
O29 Ti5 O57 158.9(3) . . ?
O14 Ti6 O39 87.61(13) . . ?
O14 Ti6 O51 75.45(15) . . ?
O14 Ti6 O31 163.27(18) . . ?
O41 Ti6 O14 101.26(15) . . ?
O41 Ti6 O39 169.26(16) . . ?
O41 Ti6 O43 96.52(19) . . ?
O41 Ti6 O51 90.36(18) . . ?
O41 Ti6 O31 88.07(16) . . ?
O43 Ti6 O14 95.90(16) . . ?
O43 Ti6 O39 88.51(16) . . ?
O43 Ti6 O51 169.91(17) . . ?
O43 Ti6 O31 96.8(2) . . ?
O51 Ti6 O39 85.97(15) . . ?
O31 Ti6 O39 81.89(14) . . ?
O31 Ti6 O51 90.8(2) . . ?
O8 Ti7 O36 89.59(19) . . ?
O8 Ti7 O48 89.3(2) . . ?
O8 Ti7 O68 95.0(2) . . ?
O8 Ti7 O55 169.59(18) . . ?
O8 Ti7 O57 101.01(19) . . ?
O36 Ti7 O48 91.02(19) . . ?
O36 Ti7 O55 81.10(17) . . ?
O48 Ti7 O55 86.2(2) . . ?
O68 Ti7 O36 96.81(18) . . ?
O68 Ti7 O48 171.05(18) . . ?
O68 Ti7 O55 90.72(16) . . ?
O68 Ti7 O57 95.41(16) . . ?
O57 Ti7 O36 163.05(19) . . ?
O57 Ti7 O48 76.06(18) . . ?
O57 Ti7 O55 87.04(17) . . ?
O14 Ti8 O37 79.46(13) . . ?
O54 Ti8 O14 78.00(14) . . ?
O54 Ti8 O37 81.86(14) . . ?
O54 Ti8 O51 152.41(17) . . ?
O35 Ti8 O14 98.65(16) . . ?
O35 Ti8 O54 98.86(17) . . ?
O35 Ti8 O37 177.81(18) . . ?
O35 Ti8 O51 97.88(18) . . ?
O35 Ti8 O61 101.91(17) . . ?
O51 Ti8 O14 77.91(16) . . ?
O51 Ti8 O37 80.69(15) . . ?
O61 Ti8 O14 159.43(16) . . ?
O61 Ti8 O54 98.53(18) . . ?
O61 Ti8 O37 79.99(15) . . ?
O61 Ti8 O51 99.28(19) . . ?
O8 Ti9 O24 169.08(18) . . ?
O8 Ti9 O40 99.9(2) . . ?
O8 Ti9 O44 89.4(2) . . ?
O8 Ti9 O56 88.3(2) . . ?
O8 Ti9 O17 96.5(2) . . ?
O40 Ti9 O24 88.09(19) . . ?
O40 Ti9 O44 164.19(19) . . ?
O40 Ti9 O56 75.6(2) . . ?
O44 Ti9 O24 81.22(18) . . ?
O44 Ti9 O56 92.0(2) . . ?
O56 Ti9 O24 86.5(2) . . ?
O17 Ti9 O24 90.1(2) . . ?
O17 Ti9 O40 95.21(19) . . ?
O17 Ti9 O44 96.4(2) . . ?
O17 Ti9 O56 170.3(2) . . ?
O26 Ti10 O1 81.74(14) . . ?
O32 Ti10 O26 97.68(18) . . ?
O32 Ti10 O38 159.38(17) . . ?
O32 Ti10 O63 100.49(19) . . ?
O32 Ti10 O1 80.28(18) . . ?
O38 Ti10 O26 77.65(15) . . ?
O38 Ti10 O1 79.18(14) . . ?
O35 Ti10 O26 97.96(17) . . ?
O35 Ti10 O32 99.09(19) . . ?
O35 Ti10 O38 101.43(16) . . ?
O35 Ti10 O63 98.59(18) . . ?
O35 Ti10 O1 179.26(19) . . ?
O63 Ti10 O26 153.07(18) . . ?
O63 Ti10 O38 78.34(16) . . ?
O63 Ti10 O1 81.94(15) . . ?
O40 Ti11 O56 78.7(2) . . ?
O40 Ti11 O15 78.6(2) . . ?
O56 Ti11 O15 80.2(2) . . ?
O60 Ti11 O40 158.2(3) . . ?
O60 Ti11 O56 95.3(2) . . ?
O60 Ti11 O13 98.8(3) . . ?
O60 Ti11 O15 79.7(3) . . ?
O13 Ti11 O40 79.8(2) . . ?
O13 Ti11 O56 153.3(3) . . ?
O13 Ti11 O15 80.1(2) . . ?
O7 Ti11 O40 101.2(2) . . ?
O7 Ti11 O56 99.8(3) . . ?
O7 Ti11 O60 100.5(3) . . ?
O7 Ti11 O13 99.8(3) . . ?
O7 Ti11 O15 179.7(2) . . ?
O38 Ti12 O64 86.52(14) . . ?
O38 Ti12 O19 163.27(17) . . ?
O38 Ti12 O63 76.25(16) . . ?
O17 Ti12 O38 94.33(17) . . ?
O17 Ti12 O64 89.62(17) . . ?
O17 Ti12 O19 97.2(2) . . ?
O17 Ti12 O63 170.12(17) . . ?
O19 Ti12 O64 81.52(14) . . ?
O19 Ti12 O63 91.37(19) . . ?
O41 Ti12 O38 101.52(15) . . ?
O41 Ti12 O64 169.38(17) . . ?
O41 Ti12 O17 96.60(19) . . ?
O41 Ti12 O19 89.14(16) . . ?
O41 Ti12 O63 88.33(18) . . ?
O63 Ti12 O64 86.86(16) . . ?
In3 O67B H67A 127.9 . . ?
In3 O67B H67B 127.6 . . ?
H67A O67B H67B 104.5 . . ?
In3 O4 H4A 109.6 . . ?
In3 O4 H4B 109.5 . . ?
H4A O4 H4B 104.3 . . ?
C8 O6 In1 99.5(3) . . ?
Ti7 O8 Ti9 146.0(3) . . ?
C12 O10 In1 101.8(3) . . ?
In2 O12B H12A 127.8 . . ?
In2 O12B H12B 129.2 . . ?
H12A O12B H12B 102.9 . . ?
Ti1 O14 Ti8 105.73(16) . . ?
Ti6 O14 Ti1 148.8(2) . . ?
Ti6 O14 Ti8 105.40(16) . . ?
C38 O16 In4 99.4(3) . . ?
C26 O18 Ti1 136.5(3) . . ?
C39 O20 In3 99.8(4) . . ?
Ti1 O22 In1 138.07(15) . . ?
C8 O22 In1 88.1(2) . . ?
C8 O22 Ti1 133.6(3) . . ?
Ti9 O24 In3 137.3(2) . . ?
C91 O24 In3 88.9(4) . . ?
C91 O24 Ti9 133.8(4) . . ?
Ti10 O26 Ti4 100.66(16) . . ?
C89 O26 Ti4 126.4(3) . . ?
C89 O26 Ti10 123.6(4) . . ?
C66 O28 In3 105.5(5) . . ?
C44 O30 In1 99.3(3) . . ?
C23 O32 Ti10 141.3(4) . . ?
Ti1 O34 Ti3 160.0(2) . . ?
C43 O36 Ti7 135.0(4) . . ?
Ti4 O38 Ti10 104.28(17) . . ?
Ti12 O38 Ti4 151.3(2) . . ?
Ti12 O38 Ti10 104.38(16) . . ?
Ti9 O40 Ti2 149.2(3) . . ?
Ti11 O40 Ti2 105.5(2) . . ?
Ti11 O40 Ti9 105.2(2) . . ?
Ti4 O42 In4 136.64(15) . . ?
C3 O42 In4 88.7(3) . . ?
C3 O42 Ti4 134.4(3) . . ?
C24 O44 Ti9 137.0(4) . . ?
Ti5 O48 Ti7 99.6(2) . . ?
C81 O48 Ti5 126.9(5) . . ?
C81 O48 Ti7 129.1(5) . . ?
C64 O50 Ti4 137.2(3) . . ?
Ti5 O52 In2 139.4(2) . . ?
C9 O52 In2 86.8(5) . . ?
C9 O52 Ti5 133.8(5) . . ?
Ti8 O54 Ti1 100.81(16) . . ?
C5 O54 Ti1 129.1(4) . . ?
C5 O54 Ti8 130.0(4) . . ?
Ti11 O56 Ti9 99.5(2) . . ?
C45 O56 Ti9 130.4(6) . . ?
C45 O56 Ti11 129.1(7) . . ?
In1 O58 H58A 109.4 . . ?
In1 O58 H58B 109.4 . . ?
H58A O58 H58B 104.4 . . ?
C90 O60 Ti11 139.6(6) . . ?
C31 O62 Ti3 135.2(4) . . ?
Ti12 O64 In4 135.74(16) . . ?
C76 O64 In4 87.5(3) . . ?
C76 O64 Ti12 131.3(3) . . ?
C72 O66 In2 100.5(3) . . ?
Ti7 O68 Ti4 156.6(2) . . ?
Ti9 O17 Ti12 158.2(2) . . ?
Ti10 O35 Ti8 156.3(2) . . ?
In4 O9 H9A 109.5 . . ?
In4 O9 H9B 109.5 . . ?
H9A O9 H9B 104.3 . . ?
Ti8 O37 In1 140.81(17) . . ?
C12 O37 In1 86.4(3) . . ?
C12 O37 Ti8 132.6(3) . . ?
C7 O19 Ti12 134.4(3) . . ?
Ti6 O39 In1 137.39(15) . . ?
C44 O39 In1 87.7(3) . . ?
C44 O39 Ti6 133.4(3) . . ?
C94 O5 In2 99.6(3) . . ?
Ti12 O41 Ti6 147.5(2) . . ?
Ti5 O21 Ti3 99.97(19) . . ?
C78 O21 Ti3 126.8(5) . . ?
C78 O21 Ti5 125.5(5) . . ?
Ti2 O43 Ti6 160.2(2) . . ?
C51 O11 Ti2 136.3(4) . . ?
Ti3 O45 Ti2 146.1(2) . . ?
C9 O23 In2 98.2(4) . . ?
C76 O47 In4 99.3(3) . . ?
Ti2 O3 In3 137.1(2) . . ?
C39 O3 In3 88.1(4) . . ?
C39 O3 Ti2 133.5(4) . . ?
Ti3 O49 In2 135.68(17) . . ?
C94 O49 In2 88.1(3) . . ?
C94 O49 Ti3 133.9(4) . . ?
C91 O25 In3 98.2(4) . . ?
Ti8 O51 Ti6 100.56(17) . . ?
C63 O51 Ti6 130.0(5) . . ?
C63 O51 Ti8 128.6(5) . . ?
Ti11 O13 Ti2 99.5(2) . . ?
C85 O13 Ti2 128.9(6) . . ?
C85 O13 Ti11 131.6(6) . . ?
In1 O53B H53A 109.2 . . ?
In1 O53B H53B 112.1 . . ?
H53A O53B H53B 100.4 . . ?
In4 O27B H27A 129.2 . . ?
In4 O27B H27B 129.3 . . ?
H27A O27B H27B 101.4 . . ?
Ti7 O55 In2 135.90(18) . . ?
C72 O55 In2 86.7(3) . . ?
C72 O55 Ti7 132.9(4) . . ?
Ti5 O7 Ti11 153.6(3) . . ?
Ti5 O57 Ti3 104.72(18) . . ?
Ti5 O57 Ti7 104.55(18) . . ?
Ti7 O57 Ti3 150.7(2) . . ?
C71 O29 Ti5 139.2(6) . . ?
C3 O59 In4 97.8(3) . . ?
C66 O15 Ti11 133.5(7) . . ?
C60 O61 Ti8 142.0(4) . . ?
C87 O31 Ti6 136.4(3) . . ?
Ti10 O63 Ti12 100.19(17) . . ?
C59 O63 Ti10 123.8(5) . . ?
C59 O63 Ti12 124.7(4) . . ?
Ti4 O2 Ti1 146.5(2) . . ?
Ti10 O1 In4 139.26(18) . . ?
C38 O1 In4 87.9(4) . . ?
C38 O1 Ti10 132.1(4) . . ?
C24 C4 H4 118.6 . . ?
C79 C4 H4 118.6 . . ?
C79 C4 C24 122.7(7) . . ?
F10 C6 C46 119.4(6) . . ?
F10 C6 C95 118.5(6) . . ?
C46 C6 C95 122.1(6) . . ?
O6 C8 O22 116.4(4) . . ?
O6 C8 C20 121.1(4) . . ?
O22 C8 C20 122.5(4) . . ?
C18 C10 H10 121.7 . . ?
C40 C10 H10 121.7 . . ?
C40 C10 C18 116.5(11) . . ?
O10 C12 C16 121.2(4) . . ?
O37 C12 O10 117.6(5) . . ?
O37 C12 C16 121.2(5) . . ?
F3 C14 C55 119.1(5) . . ?
F3 C14 C69 118.0(6) . . ?
C55 C14 C69 123.0(5) . . ?
C60 C16 C12 122.4(5) . . ?
C95 C16 C12 118.6(5) . . ?
C95 C16 C60 119.0(5) . . ?
C10 C18 C9 115.6(9) . . ?
C71 C18 C10 121.4(8) . . ?
C71 C18 C9 123.0(8) . . ?
C22 C20 C8 117.9(4) . . ?
C26 C20 C8 122.4(4) . . ?
C26 C20 C22 119.6(4) . . ?
C20 C22 H22 120.5 . . ?
C68 C22 C20 119.0(4) . . ?
C68 C22 H22 120.5 . . ?
O44 C24 C4 119.5(6) . . ?
O44 C24 C53 124.2(6) . . ?
C4 C24 C53 116.2(6) . . ?
O18 C26 C20 122.6(4) . . ?
O18 C26 C80 117.8(4) . . ?
C80 C26 C20 119.6(4) . . ?
C77 C28 H28 120.1 . . ?
C77 C28 C43 119.8(8) . . ?
C43 C28 H28 120.1 . . ?
C42 C30 C64 120.5(5) . . ?
C42 C30 C3 117.2(5) . . ?
C64 C30 C3 122.3(4) . . ?
C54 C32 H32 120.6 . . ?
C73 C32 H32 120.6 . . ?
C73 C32 C54 118.8(6) . . ?
C64 C34 H34 119.6 . . ?
C64 C34 C13 120.8(5) . . ?
C13 C34 H34 119.6 . . ?
C74 C36 F9 117.4(8) . . ?
C75 C36 F9 119.9(8) . . ?
C75 C36 C74 122.7(7) . . ?
O16 C38 C19 120.7(5) . . ?
O1 C38 O16 117.7(6) . . ?
O1 C38 C19 121.5(5) . . ?
C10 C40 F5 117.2(13) . . ?
C70 C40 F5 119.6(9) . . ?
C70 C40 C10 123.2(11) . . ?
C30 C42 H42 121.1 . . ?
C56 C42 C30 117.9(5) . . ?
C56 C42 H42 121.1 . . ?
O30 C44 In1 53.3(2) . . ?
O30 C44 O39 117.2(4) . . ?
O30 C44 C37 121.2(4) . . ?
O39 C44 In1 64.0(2) . . ?
O39 C44 C37 121.6(4) . . ?
C37 C44 In1 173.1(4) . . ?
C6 C46 H46 120.3 . . ?
C6 C46 C25 119.4(6) . . ?
C25 C46 H46 120.3 . . ?
C52 C48 H48 120.3 . . ?
C33 C48 H48 120.3 . . ?
C33 C48 C52 119.4(5) . . ?
C62 C50 C39 117.6(6) . . ?
C51 C50 C62 121.3(6) . . ?
C51 C50 C39 121.0(6) . . ?
C48 C52 C76 118.1(4) . . ?
C48 C52 C7 120.0(5) . . ?
C7 C52 C76 121.9(4) . . ?
C32 C54 H54 119.8 . . ?
C32 C54 C51 120.4(7) . . ?
C51 C54 H54 119.8 . . ?
F4 C56 C42 117.7(5) . . ?
C13 C56 F4 119.0(5) . . ?
C13 C56 C42 123.3(5) . . ?
C74 C58 H58 120.5 . . ?
C23 C58 H58 120.5 . . ?
C23 C58 C74 119.0(8) . . ?
O61 C60 C16 121.5(5) . . ?
O61 C60 C25 118.4(5) . . ?
C25 C60 C16 120.1(5) . . ?
C50 C62 H62 121.4 . . ?
C73 C62 C50 117.2(7) . . ?
C73 C62 H62 121.4 . . ?
O50 C64 C30 122.5(4) . . ?
O50 C64 C34 118.8(4) . . ?
C34 C64 C30 118.7(4) . . ?
O28 C66 C92 122.8(7) . . ?
O15 C66 O28 116.5(9) . . ?
O15 C66 C92 120.6(9) . . ?
F1 C68 C22 118.9(4) . . ?
F1 C68 C29 118.7(4) . . ?
C22 C68 C29 122.4(5) . . ?
C40 C70 H70 119.6 . . ?
C40 C70 C83 120.8(9) . . ?
C83 C70 H70 119.6 . . ?
O66 C72 In2 52.6(3) . . ?
O66 C72 O55 117.2(5) . . ?
O66 C72 C41 121.9(5) . . ?
O55 C72 In2 64.8(3) . . ?
O55 C72 C41 120.9(6) . . ?
C41 C72 In2 172.6(4) . . ?
C36 C74 C58 119.8(8) . . ?
C36 C74 H74 120.1 . . ?
C58 C74 H74 120.1 . . ?
O64 C76 In4 64.3(2) . . ?
O64 C76 C52 122.4(4) . . ?
O47 C76 In4 53.2(2) . . ?
O47 C76 O64 117.4(4) . . ?
O47 C76 C52 120.2(4) . . ?
C52 C76 In4 172.7(4) . . ?
O21 C78 H78A 109.5 . . ?
O21 C78 H78B 109.5 . . ?
O21 C78 H78C 109.5 . . ?
H78A C78 H78B 109.5 . . ?
H78A C78 H78C 109.5 . . ?
H78B C78 H78C 109.5 . . ?
C26 C80 H80 120.1 . . ?
C29 C80 C26 119.9(5) . . ?
C29 C80 H80 120.1 . . ?
C84 C82 H82 120.0 . . ?
C84 C82 C92 120.0 . . ?
C92 C82 H82 120.0 . . ?
F11 C84 C82 116.7(7) . . ?
F11 C84 C86 123.2(7) . . ?
C86 C84 C82 120.0 . . ?
C84 C86 H86 120.0 . . ?
C88 C86 C84 120.0 . . ?
C88 C86 H86 120.0 . . ?
C86 C88 H88 120.0 . . ?
C90 C88 C86 120.0 . . ?
C90 C88 H88 120.0 . . ?
O60 C90 C88 116.8(5) . . ?
O60 C90 C92 123.1(5) . . ?
C88 C90 C92 120.0 . . ?
C82 C92 C66 117.3(6) . . ?
C90 C92 C66 122.7(6) . . ?
C90 C92 C82 120.0 . . ?
O5 C94 In2 53.2(3) . . ?
O5 C94 O49 116.3(5) . . ?
O5 C94 C27 122.2(5) . . ?
O49 C94 In2 63.3(3) . . ?
O49 C94 C27 121.5(5) . . ?
C27 C94 In2 173.9(4) . . ?
C6 C95 C16 119.1(6) . . ?
C6 C95 H95 120.4 . . ?
C16 C95 H95 120.4 . . ?
O42 C3 In4 62.4(2) . . ?
O42 C3 C30 121.8(4) . . ?
O59 C3 In4 54.4(2) . . ?
O59 C3 O42 116.8(4) . . ?
O59 C3 C30 121.4(4) . . ?
C30 C3 In4 175.2(4) . . ?
C2 C49 H49 120.6 . . ?
C11 C49 H49 120.6 . . ?
C11 C49 C2 118.9(6) . . ?
C46 C25 C60 120.2(6) . . ?
C46 C25 H25 119.9 . . ?
C60 C25 H25 119.9 . . ?
O11 C51 C50 123.2(5) . . ?
O11 C51 C54 118.4(6) . . ?
C54 C51 C50 118.4(6) . . ?
C34 C13 H13 120.6 . . ?
C56 C13 C34 118.9(5) . . ?
C56 C13 H13 120.6 . . ?
C24 C53 C91 120.1(6) . . ?
C57 C53 C24 122.0(6) . . ?
C57 C53 C91 117.9(6) . . ?
C31 C27 C94 121.4(5) . . ?
C31 C27 C35 121.4(5) . . ?
C35 C27 C94 117.2(6) . . ?
C14 C55 H55 120.6 . . ?
C14 C55 C37 118.9(5) . . ?
C37 C55 H55 120.6 . . ?
O19 C7 C52 122.0(4) . . ?
O19 C7 C15 119.5(4) . . ?
C15 C7 C52 118.5(5) . . ?
C53 C57 H57 120.8 . . ?
C65 C57 C53 118.3(7) . . ?
C65 C57 H57 120.8 . . ?
C68 C29 C80 119.4(5) . . ?
C68 C29 H29 120.3 . . ?
C80 C29 H29 120.3 . . ?
O63 C59 H59A 109.5 . . ?
O63 C59 H59B 109.5 . . ?
O63 C59 H59C 109.5 . . ?
H59A C59 H59B 109.5 . . ?
H59A C59 H59C 109.5 . . ?
H59B C59 H59C 109.5 . . ?
C7 C15 H15 119.2 . . ?
C17 C15 C7 121.5(5) . . ?
C17 C15 H15 119.2 . . ?
C69 C61 H61 119.8 . . ?
C69 C61 C87 120.4(6) . . ?
C87 C61 H61 119.8 . . ?
O62 C31 C27 123.9(5) . . ?
O62 C31 C2 118.8(5) . . ?
C27 C31 C2 117.3(5) . . ?
O51 C63 H63A 109.5 . . ?
O51 C63 H63B 109.5 . . ?
O51 C63 H63C 109.5 . . ?
H63A C63 H63B 109.5 . . ?
H63A C63 H63C 109.5 . . ?
H63B C63 H63C 109.5 . . ?
C49 C2 C31 120.8(6) . . ?
C49 C2 H2 119.6 . . ?
C31 C2 H2 119.6 . . ?
F2 C65 C57 120.1(7) . . ?
F2 C65 C79 117.9(6) . . ?
C57 C65 C79 122.0(7) . . ?
F6 C33 C48 118.8(5) . . ?
F6 C33 C17 118.6(5) . . ?
C48 C33 C17 122.6(5) . . ?
F7 C96 C77 117.8(6) . . ?
C21 C96 F7 119.8(8) . . ?
C21 C96 C77 122.4(7) . . ?
C15 C17 H17 121.0 . . ?
C33 C17 C15 118.0(5) . . ?
C33 C17 H17 121.0 . . ?
C14 C69 H69 120.7 . . ?
C61 C69 C14 118.6(6) . . ?
C61 C69 H69 120.7 . . ?
C27 C35 H35 120.9 . . ?
C11 C35 C27 118.3(6) . . ?
C11 C35 H35 120.9 . . ?
O29 C71 C18 125.2(7) . . ?
O29 C71 C83 114.7(10) . . ?
C18 C71 C83 120.0(10) . . ?
O52 C9 In2 65.1(4) . . ?
O52 C9 C18 118.6(8) . . ?
O23 C9 In2 54.6(3) . . ?
O23 C9 O52 119.7(6) . . ?
O23 C9 C18 121.6(7) . . ?
C18 C9 In2 173.9(6) . . ?
F12 C73 C32 117.7(6) . . ?
C62 C73 F12 118.3(7) . . ?
C62 C73 C32 123.9(7) . . ?
C55 C37 C44 118.4(5) . . ?
C55 C37 C87 118.6(5) . . ?
C87 C37 C44 122.9(4) . . ?
C36 C75 H75 120.6 . . ?
C36 C75 C19 118.9(8) . . ?
C19 C75 H75 120.6 . . ?
C75 C19 C38 118.7(6) . . ?
C75 C19 C23 119.6(7) . . ?
C23 C19 C38 121.7(5) . . ?
C28 C77 H77 120.2 . . ?
C96 C77 C28 119.7(7) . . ?
C96 C77 H77 120.2 . . ?
O20 C39 In3 52.5(3) . . ?
O20 C39 C50 120.4(6) . . ?
O3 C39 In3 63.8(3) . . ?
O3 C39 O20 116.2(5) . . ?
O3 C39 C50 123.4(6) . . ?
C50 C39 In3 172.7(4) . . ?
C4 C79 C65 118.9(7) . . ?
C4 C79 H79 120.6 . . ?
C65 C79 H79 120.6 . . ?
O54 C5 H5A 109.5 . . ?
O54 C5 H5B 109.5 . . ?
O54 C5 H5C 109.5 . . ?
H5A C5 H5B 109.5 . . ?
H5A C5 H5C 109.5 . . ?
H5B C5 H5C 109.5 . . ?
O48 C81 H81A 109.5 . . ?
O48 C81 H81B 109.5 . . ?
O48 C81 H81C 109.5 . . ?
H81A C81 H81B 109.5 . . ?
H81A C81 H81C 109.5 . . ?
H81B C81 H81C 109.5 . . ?
C21 C41 C72 117.3(6) . . ?
C43 C41 C72 122.6(5) . . ?
C43 C41 C21 120.0(6) . . ?
C70 C83 C71 117.9(12) . . ?
C70 C83 H83 121.0 . . ?
C71 C83 H83 121.0 . . ?
C96 C21 C41 118.9(7) . . ?
C96 C21 H21 120.6 . . ?
C41 C21 H21 120.6 . . ?
O13 C85 H85A 109.5 . . ?
O13 C85 H85B 109.5 . . ?
O13 C85 H85C 109.5 . . ?
H85A C85 H85B 109.5 . . ?
H85A C85 H85C 109.5 . . ?
H85B C85 H85C 109.5 . . ?
O36 C43 C28 118.3(6) . . ?
O36 C43 C41 122.4(5) . . ?
C28 C43 C41 119.2(6) . . ?
O31 C87 C61 117.3(5) . . ?
O31 C87 C37 122.1(5) . . ?
C61 C87 C37 120.5(5) . . ?
F8 C11 C49 117.6(6) . . ?
C35 C11 F8 119.1(6) . . ?
C35 C11 C49 123.3(6) . . ?
O26 C89 H89A 109.5 . . ?
O26 C89 H89B 109.5 . . ?
O26 C89 H89C 109.5 . . ?
H89A C89 H89B 109.5 . . ?
H89A C89 H89C 109.5 . . ?
H89B C89 H89C 109.5 . . ?
O56 C45 H45A 109.5 . . ?
O56 C45 H45B 109.5 . . ?
O56 C45 H45C 109.5 . . ?
H45A C45 H45B 109.5 . . ?
H45A C45 H45C 109.5 . . ?
H45B C45 H45C 109.5 . . ?
O24 C91 In3 62.9(3) . . ?
O24 C91 C53 123.6(6) . . ?
O25 C91 In3 54.1(3) . . ?
O25 C91 O24 117.0(6) . . ?
O25 C91 C53 119.5(6) . . ?
C53 C91 In3 173.5(5) . . ?
O32 C23 C58 118.2(6) . . ?
O32 C23 C19 121.8(6) . . ?
C58 C23 C19 120.0(6) . . ?
C47 O33 H33 109.5 . . ?
O33 C47 H47A 109.5 . . ?
O33 C47 H47B 109.5 . . ?
O33 C47 H47C 109.5 . . ?
H47A C47 H47B 109.5 . . ?
H47A C47 H47C 109.5 . . ?
H47B C47 H47C 109.5 . . ?
H98A C98 H98B 109.5 . . ?
H98A C98 H98C 109.5 . . ?
H98B C98 H98C 109.5 . . ?
O53A C98 H98A 109.5 . . ?
O53A C98 H98B 109.5 . . ?
O53A C98 H98C 109.5 . . ?
H97A C97 H97B 109.5 . . ?
H97A C97 H97C 109.5 . . ?
H97B C97 H97C 109.5 . . ?
O67A C97 H97A 109.5 . . ?
O67A C97 H97B 109.5 . . ?
O67A C97 H97C 109.5 . . ?
H67C C67 H67D 109.5 . . ?
H67C C67 H67E 109.5 . . ?
H67D C67 H67E 109.4 . . ?
O12A C67 H67C 105.4 . . ?
O12A C67 H67D 105.6 . . ?
O12A C67 H67E 117.1 . . ?
H99A C99 H99B 109.5 . . ?
H99A C99 H99C 109.5 . . ?
H99B C99 H99C 109.5 . . ?
O27A C99 H99A 109.5 . . ?
O27A C99 H99B 109.5 . . ?
O27A C99 H99C 109.5 . . ?
In3 O67A H67F 120.4(13) . . ?
C97 O67A In3 129.7(9) . . ?
C97 O67A H67F 108.6(12) . . ?
In1 O53A H53C 123.0 . . ?
C98 O53A In1 127.2(10) . . ?
C98 O53A H53C 109.5 . . ?
In4 O27A H27C 122(2) . . ?
C99 O27A In4 128.4(10) . . ?
C99 O27A H27C 107(2) . . ?
In2 O12A H12C 129.4(18) . . ?
C67 O12A In2 120.8(9) . . ?
C67 O12A H12C 109.5(17) . . ?
In2 O46 H46A 109.5 . . ?
In2 O46 H46B 109.5 . . ?
H46A O46 H46B 104.5 . . ?
H93A C93 H93B 109.5 . . ?
H93A C93 H93C 109.5 . . ?
H93B C93 H93C 109.5 . . ?
O65 C93 H93A 109.5 . . ?
O65 C93 H93B 109.5 . . ?
O65 C93 H93C 109.5 . . ?
C93 O65 H65 107.5 . . ?

loop_
_geom_bond_atom_site_label_1
_geom_bond_atom_site_label_2
_geom_bond_distance
_geom_bond_site_symmetry_2
_geom_bond_publ_flag
In1 O6 2.204(3) . ?
In1 O10 2.193(4) . ?
In1 O22 2.425(3) . ?
In1 O30 2.194(3) . ?
In1 O58 2.200(4) . ?
In1 O39 2.431(3) . ?
In1 O53B 2.220(9) . ?
In1 O53A 2.205(9) . ?
In2 O12B 2.223(10) . ?
In2 O52 2.451(5) . ?
In2 O66 2.188(4) . ?
In2 O5 2.184(4) . ?
In2 O23 2.223(5) . ?
In2 O49 2.403(4) . ?
In2 O12A 2.212(9) . ?
In2 O46 2.183(4) . ?
In3 O67B 2.2194(10) . ?
In3 O4 2.191(5) . ?
In3 O20 2.179(4) . ?
In3 O24 2.398(4) . ?
In3 O28 2.182(6) . ?
In3 O3 2.431(4) . ?
In3 O25 2.205(4) . ?
In3 O67A 2.287(9) . ?
In4 O16 2.222(5) . ?
In4 O42 2.373(3) . ?
In4 O64 2.429(3) . ?
In4 O9 2.252(5) . ?
In4 O47 2.185(4) . ?
In4 O27B 2.213(9) . ?
In4 O59 2.199(4) . ?
In4 O27A 2.219(9) . ?
Ti1 O14 1.940(3) . ?
Ti1 O18 1.971(3) . ?
Ti1 O22 2.092(3) . ?
Ti1 O34 1.815(4) . ?
Ti1 O54 2.091(4) . ?
Ti1 O2 1.827(3) . ?
Ti2 O40 1.967(4) . ?
Ti2 O43 1.798(4) . ?
Ti2 O11 1.984(4) . ?
Ti2 O45 1.808(4) . ?
Ti2 O3 2.109(5) . ?
Ti2 O13 2.134(5) . ?
Ti3 O34 1.827(4) . ?
Ti3 O62 1.982(4) . ?
Ti3 O21 2.097(4) . ?
Ti3 O45 1.803(4) . ?
Ti3 O49 2.112(4) . ?
Ti3 O57 1.965(4) . ?
Ti4 O26 2.037(4) . ?
Ti4 O38 1.948(3) . ?
Ti4 O42 2.103(3) . ?
Ti4 O50 1.978(3) . ?
Ti4 O68 1.877(4) . ?
Ti4 O2 1.800(3) . ?
Ti5 O48 1.967(5) . ?
Ti5 O52 2.266(6) . ?
Ti5 O21 1.947(5) . ?
Ti5 O7 1.825(6) . ?
Ti5 O57 1.948(4) . ?
Ti5 O29 1.879(6) . ?
Ti6 O14 1.939(3) . ?
Ti6 O39 2.117(3) . ?
Ti6 O41 1.803(3) . ?
Ti6 O43 1.836(4) . ?
Ti6 O51 2.080(5) . ?
Ti6 O31 1.965(4) . ?
Ti7 O8 1.803(4) . ?
Ti7 O36 1.973(4) . ?
Ti7 O48 2.075(5) . ?
Ti7 O68 1.843(4) . ?
Ti7 O55 2.107(4) . ?
Ti7 O57 1.956(4) . ?
Ti8 O14 1.962(4) . ?
Ti8 O54 1.944(4) . ?
Ti8 O35 1.849(4) . ?
Ti8 O37 2.226(4) . ?
Ti8 O51 1.953(4) . ?
Ti8 O61 1.853(4) . ?
Ti9 O8 1.810(5) . ?
Ti9 O24 2.127(5) . ?
Ti9 O40 1.954(4) . ?
Ti9 O44 1.977(4) . ?
Ti9 O56 2.086(5) . ?
Ti9 O17 1.823(5) . ?
Ti10 O26 1.982(4) . ?
Ti10 O32 1.848(4) . ?
Ti10 O38 1.971(4) . ?
Ti10 O35 1.832(4) . ?
Ti10 O63 1.959(4) . ?
Ti10 O1 2.221(4) . ?
Ti11 O40 1.942(5) . ?
Ti11 O56 1.967(5) . ?
Ti11 O60 1.890(5) . ?
Ti11 O13 1.941(6) . ?
Ti11 O7 1.861(7) . ?
Ti11 O15 2.217(7) . ?
Ti12 O38 1.944(3) . ?
Ti12 O64 2.105(3) . ?
Ti12 O17 1.842(5) . ?
Ti12 O19 1.976(4) . ?
Ti12 O41 1.798(3) . ?
Ti12 O63 2.072(5) . ?
F1 C68 1.360(5) . ?
F2 C65 1.345(8) . ?
F3 C14 1.356(6) . ?
F4 C56 1.363(6) . ?
F5 C40 1.384(13) . ?
F6 C33 1.354(6) . ?
F7 C96 1.364(8) . ?
F8 C11 1.367(7) . ?
F9 C36 1.383(8) . ?
F10 C6 1.356(7) . ?
F11 C84 1.364(8) . ?
F12 C73 1.374(8) . ?
O67B H67A 0.8699 . ?
O67B H67B 0.8700 . ?
O4 H4A 0.8736 . ?
O4 H4B 0.8734 . ?
O6 C8 1.263(5) . ?
O10 C12 1.276(6) . ?
O12B H12A 1.0014 . ?
O12B H12B 1.0088 . ?
O16 C38 1.274(7) . ?
O18 C26 1.346(5) . ?
O20 C39 1.278(8) . ?
O22 C8 1.302(5) . ?
O24 C91 1.275(8) . ?
O26 C89 1.426(7) . ?
O28 C66 1.280(11) . ?
O30 C44 1.262(6) . ?
O32 C23 1.357(7) . ?
O36 C43 1.336(7) . ?
O42 C3 1.295(5) . ?
O44 C24 1.322(8) . ?
O48 C81 1.380(8) . ?
O50 C64 1.342(6) . ?
O52 C9 1.272(9) . ?
O54 C5 1.426(7) . ?
O56 C45 1.300(10) . ?
O58 H58A 0.8709 . ?
O58 H58B 0.8705 . ?
O60 C90 1.339(7) . ?
O62 C31 1.330(7) . ?
O64 C76 1.275(6) . ?
O66 C72 1.247(7) . ?
O9 H9A 0.8732 . ?
O9 H9B 0.8731 . ?
O37 C12 1.263(6) . ?
O19 C7 1.347(6) . ?
O39 C44 1.282(5) . ?
O5 C94 1.244(7) . ?
O21 C78 1.387(9) . ?
O11 C51 1.346(7) . ?
O23 C9 1.244(10) . ?
O47 C76 1.258(6) . ?
O3 C39 1.274(7) . ?
O49 C94 1.286(6) . ?
O25 C91 1.265(8) . ?
O51 C63 1.434(7) . ?
O13 C85 1.360(9) . ?
O53B H53A 0.9149 . ?
O53B H53B 0.9263 . ?
O27B H27A 1.0968 . ?
O27B H27B 1.0931 . ?
O55 C72 1.292(7) . ?
O29 C71 1.358(11) . ?
O59 C3 1.259(6) . ?
O15 C66 1.249(8) . ?
O61 C60 1.357(6) . ?
O31 C87 1.331(6) . ?
O63 C59 1.433(7) . ?
O1 C38 1.269(6) . ?
C4 H4 0.9500 . ?
C4 C24 1.407(9) . ?
C4 C79 1.366(10) . ?
C6 C46 1.368(9) . ?
C6 C95 1.383(9) . ?
C8 C20 1.452(6) . ?
C10 H10 0.9500 . ?
C10 C18 1.424(12) . ?
C10 C40 1.374(12) . ?
C12 C16 1.469(8) . ?
C14 C55 1.375(9) . ?
C14 C69 1.387(9) . ?
C16 C60 1.406(8) . ?
C16 C95 1.400(7) . ?
C18 C71 1.363(13) . ?
C18 C9 1.489(10) . ?
C20 C22 1.404(6) . ?
C20 C26 1.403(6) . ?
C22 H22 0.9500 . ?
C22 C68 1.365(7) . ?
C24 C53 1.414(10) . ?
C26 C80 1.402(7) . ?
C28 H28 0.9500 . ?
C28 C77 1.392(11) . ?
C28 C43 1.399(9) . ?
C30 C42 1.405(7) . ?
C30 C64 1.406(7) . ?
C30 C3 1.470(7) . ?
C32 H32 0.9500 . ?
C32 C54 1.396(9) . ?
C32 C73 1.378(11) . ?
C34 H34 0.9500 . ?
C34 C64 1.391(7) . ?
C34 C13 1.396(7) . ?
C36 C74 1.373(13) . ?
C36 C75 1.345(12) . ?
C38 C19 1.466(10) . ?
C40 C70 1.364(18) . ?
C42 H42 0.9500 . ?
C42 C56 1.377(8) . ?
C44 C37 1.462(7) . ?
C46 H46 0.9500 . ?
C46 C25 1.386(9) . ?
C48 H48 0.9500 . ?
C48 C52 1.389(6) . ?
C48 C33 1.361(8) . ?
C50 C62 1.419(9) . ?
C50 C51 1.405(9) . ?
C50 C39 1.470(8) . ?
C52 C76 1.478(7) . ?
C52 C7 1.407(7) . ?
C54 H54 0.9500 . ?
C54 C51 1.400(8) . ?
C56 C13 1.356(8) . ?
C58 H58 0.9500 . ?
C58 C74 1.394(10) . ?
C58 C23 1.374(10) . ?
C60 C25 1.387(8) . ?
C62 H62 0.9500 . ?
C62 C73 1.356(10) . ?
C66 C92 1.451(11) . ?
C68 C29 1.377(7) . ?
C70 H70 0.9500 . ?
C70 C83 1.381(16) . ?
C72 C41 1.461(8) . ?
C74 H74 0.9500 . ?
C78 H78A 0.9800 . ?
C78 H78B 0.9800 . ?
C78 H78C 0.9800 . ?
C80 H80 0.9500 . ?
C80 C29 1.384(7) . ?
C82 H82 0.9500 . ?
C82 C84 1.3900 . ?
C82 C92 1.3900 . ?
C84 C86 1.3900 . ?
C86 H86 0.9500 . ?
C86 C88 1.3900 . ?
C88 H88 0.9500 . ?
C88 C90 1.3900 . ?
C90 C92 1.3900 . ?
C94 C27 1.476(8) . ?
C95 H95 0.9500 . ?
C49 H49 0.9500 . ?
C49 C2 1.391(8) . ?
C49 C11 1.375(10) . ?
C25 H25 0.9500 . ?
C13 H13 0.9500 . ?
C53 C57 1.411(9) . ?
C53 C91 1.463(8) . ?
C27 C31 1.407(8) . ?
C27 C35 1.408(8) . ?
C55 H55 0.9500 . ?
C55 C37 1.405(7) . ?
C7 C15 1.388(7) . ?
C57 H57 0.9500 . ?
C57 C65 1.357(9) . ?
C29 H29 0.9500 . ?
C59 H59A 0.9800 . ?
C59 H59B 0.9800 . ?
C59 H59C 0.9800 . ?
C15 H15 0.9500 . ?
C15 C17 1.387(7) . ?
C61 H61 0.9500 . ?
C61 C69 1.377(8) . ?
C61 C87 1.395(8) . ?
C31 C2 1.423(8) . ?
C63 H63A 0.9800 . ?
C63 H63B 0.9800 . ?
C63 H63C 0.9800 . ?
C2 H2 0.9500 . ?
C65 C79 1.404(11) . ?
C33 C17 1.379(8) . ?
C96 C77 1.383(12) . ?
C96 C21 1.354(9) . ?
C17 H17 0.9500 . ?
C69 H69 0.9500 . ?
C35 H35 0.9500 . ?
C35 C11 1.356(9) . ?
C71 C83 1.431(10) . ?
C37 C87 1.412(7) . ?
C75 H75 0.9500 . ?
C75 C19 1.390(8) . ?
C19 C23 1.419(9) . ?
C77 H77 0.9500 . ?
C79 H79 0.9500 . ?
C5 H5A 0.9800 . ?
C5 H5B 0.9800 . ?
C5 H5C 0.9800 . ?
C81 H81A 0.9800 . ?
C81 H81B 0.9800 . ?
C81 H81C 0.9800 . ?
C41 C21 1.412(8) . ?
C41 C43 1.409(9) . ?
C83 H83 0.9500 . ?
C21 H21 0.9500 . ?
C85 H85A 0.9800 . ?
C85 H85B 0.9800 . ?
C85 H85C 0.9800 . ?
C89 H89A 0.9800 . ?
C89 H89B 0.9800 . ?
C89 H89C 0.9800 . ?
C45 H45A 0.9800 . ?
C45 H45B 0.9800 . ?
C45 H45C 0.9800 . ?
O33 H33 0.8400 . ?
O33 C47 1.362(13) . ?
C47 H47A 0.9800 . ?
C47 H47B 0.9800 . ?
C47 H47C 0.9800 . ?
C98 H98A 0.9800 . ?
C98 H98B 0.9800 . ?
C98 H98C 0.9800 . ?
C98 O53A 1.410(9) . ?
C97 H97A 0.9800 . ?
C97 H97B 0.9800 . ?
C97 H97C 0.9800 . ?
C97 O67A 1.383(9) . ?
C67 H67C 0.9796 . ?
C67 H67D 0.9798 . ?
C67 H67E 0.9802 . ?
C67 O12A 1.418(9) . ?
C99 H99A 0.9800 . ?
C99 H99B 0.9800 . ?
C99 H99C 0.9800 . ?
C99 O27A 1.438(18) . ?
O67A H67F 0.914(9) . ?
O53A H53C 0.8400 . ?
O27A H27C 0.875(10) . ?
O12A H12C 0.872(10) . ?
O46 H46A 0.8702 . ?
O46 H46B 0.8702 . ?
C93 H93A 0.9800 . ?
C93 H93B 0.9800 . ?
C93 H93C 0.9800 . ?
C93 O65 1.425(18) . ?
O65 H65 0.8401 . ?

loop_
_geom_torsion_atom_site_label_1
_geom_torsion_atom_site_label_2
_geom_torsion_atom_site_label_3
_geom_torsion_atom_site_label_4
_geom_torsion
_geom_torsion_site_symmetry_1
_geom_torsion_site_symmetry_2
_geom_torsion_site_symmetry_3
_geom_torsion_site_symmetry_4
_geom_torsion_publ_flag
In1 O6 C8 O22 4.0(5) . . . . ?
In1 O6 C8 C20 -174.8(4) . . . . ?
In1 O10 C12 O37 -0.3(5) . . . . ?
In1 O10 C12 C16 -178.5(4) . . . . ?
In1 O22 C8 O6 -3.6(4) . . . . ?
In1 O22 C8 C20 175.2(4) . . . . ?
In1 O30 C44 O39 -3.9(6) . . . . ?
In1 O30 C44 C37 175.0(5) . . . . ?
In1 O37 C12 O10 0.3(4) . . . . ?
In1 O37 C12 C16 178.5(4) . . . . ?
In1 O39 C44 O30 3.4(5) . . . . ?
In1 O39 C44 C37 -175.4(5) . . . . ?
In2 O52 C9 O23 -1.6(6) . . . . ?
In2 O52 C9 C18 174.6(5) . . . . ?
In2 O66 C72 O55 -5.7(6) . . . . ?
In2 O66 C72 C41 174.1(5) . . . . ?
In2 O5 C94 O49 6.3(6) . . . . ?
In2 O5 C94 C27 -175.1(5) . . . . ?
In2 O23 C9 O52 1.7(7) . . . . ?
In2 O23 C9 C18 -174.3(5) . . . . ?
In2 O49 C94 O5 -5.6(5) . . . . ?
In2 O49 C94 C27 175.7(5) . . . . ?
In2 O55 C72 O66 5.0(5) . . . . ?
In2 O55 C72 C41 -174.8(5) . . . . ?
In3 O20 C39 O3 -2.9(8) . . . . ?
In3 O20 C39 C50 178.1(6) . . . . ?
In3 O24 C91 O25 -2.1(7) . . . . ?
In3 O24 C91 C53 178.8(7) . . . . ?
In3 O28 C66 O15 -1.2(8) . . . . ?
In3 O28 C66 C92 -179.4(5) . . . . ?
In3 O3 C39 O20 2.5(7) . . . . ?
In3 O3 C39 C50 -178.5(7) . . . . ?
In3 O25 C91 O24 2.3(8) . . . . ?
In3 O25 C91 C53 -178.6(6) . . . . ?
In4 O16 C38 O1 1.5(5) . . . . ?
In4 O16 C38 C19 -179.3(4) . . . . ?
In4 O42 C3 O59 2.2(5) . . . . ?
In4 O42 C3 C30 -177.2(5) . . . . ?
In4 O64 C76 O47 -3.0(6) . . . . ?
In4 O64 C76 C52 176.6(6) . . . . ?
In4 O47 C76 O64 3.4(6) . . . . ?
In4 O47 C76 C52 -176.2(5) . . . . ?
In4 O59 C3 O42 -2.4(6) . . . . ?
In4 O59 C3 C30 177.0(5) . . . . ?
In4 O1 C38 O16 -1.3(4) . . . . ?
In4 O1 C38 C19 179.5(5) . . . . ?
Ti1 O18 C26 C20 -4.6(8) . . . . ?
Ti1 O18 C26 C80 173.4(4) . . . . ?
Ti1 O22 C8 O6 -178.4(3) . . . . ?
Ti1 O22 C8 C20 0.3(7) . . . . ?
Ti2 O11 C51 C50 6.6(11) . . . . ?
Ti2 O11 C51 C54 -173.6(5) . . . . ?
Ti2 O3 C39 In3 168.6(7) . . . . ?
Ti2 O3 C39 O20 171.2(5) . . . . ?
Ti2 O3 C39 C50 -9.8(12) . . . . ?
Ti3 O62 C31 C27 -13.7(9) . . . . ?
Ti3 O62 C31 C2 166.7(4) . . . . ?
Ti3 O49 C94 In2 -164.2(5) . . . . ?
Ti3 O49 C94 O5 -169.8(4) . . . . ?
Ti3 O49 C94 C27 11.5(8) . . . . ?
Ti4 O42 C3 In4 175.1(5) . . . . ?
Ti4 O42 C3 O59 177.2(4) . . . . ?
Ti4 O42 C3 C30 -2.1(9) . . . . ?
Ti4 O50 C64 C30 0.5(9) . . . . ?
Ti4 O50 C64 C34 -179.9(4) . . . . ?
Ti5 O52 C9 In2 -179.9(5) . . . . ?
Ti5 O52 C9 O23 178.5(4) . . . . ?
Ti5 O52 C9 C18 -5.4(9) . . . . ?
Ti5 O29 C71 C18 -7.2(12) . . . . ?
Ti5 O29 C71 C83 170.9(6) . . . . ?
Ti6 O39 C44 In1 167.4(5) . . . . ?
Ti6 O39 C44 O30 170.9(4) . . . . ?
Ti6 O39 C44 C37 -8.0(8) . . . . ?
Ti6 O31 C87 C61 -166.8(6) . . . . ?
Ti6 O31 C87 C37 13.3(11) . . . . ?
Ti7 O36 C43 C28 -163.3(5) . . . . ?
Ti7 O36 C43 C41 16.6(10) . . . . ?
Ti7 O55 C72 In2 158.2(5) . . . . ?
Ti7 O55 C72 O66 163.2(4) . . . . ?
Ti7 O55 C72 C41 -16.6(8) . . . . ?
Ti8 O37 C12 O10 175.6(3) . . . . ?
Ti8 O37 C12 C16 -6.2(7) . . . . ?
Ti8 O61 C60 C16 3.5(10) . . . . ?
Ti8 O61 C60 C25 -178.2(5) . . . . ?
Ti9 O24 C91 In3 -177.7(7) . . . . ?
Ti9 O24 C91 O25 -179.8(5) . . . . ?
Ti9 O24 C91 C53 1.1(12) . . . . ?
Ti9 O44 C24 C4 -177.7(6) . . . . ?
Ti9 O44 C24 C53 0.0(12) . . . . ?
Ti10 O32 C23 C58 171.3(5) . . . . ?
Ti10 O32 C23 C19 -9.2(10) . . . . ?
Ti10 O1 C38 O16 -172.8(3) . . . . ?
Ti10 O1 C38 C19 8.0(7) . . . . ?
Ti11 O60 C90 C88 -176.4(6) . . . . ?
Ti11 O60 C90 C92 6.8(10) . . . . ?
Ti11 O15 C66 O28 172.9(5) . . . . ?
Ti11 O15 C66 C92 -8.8(11) . . . . ?
Ti12 O64 C76 In4 -156.2(5) . . . . ?
Ti12 O64 C76 O47 -159.2(4) . . . . ?
Ti12 O64 C76 C52 20.4(9) . . . . ?
Ti12 O19 C7 C52 -18.2(10) . . . . ?
Ti12 O19 C7 C15 161.1(5) . . . . ?
F1 C68 C29 C80 -179.2(6) . . . . ?
F2 C65 C79 C4 -177.8(9) . . . . ?
F3 C14 C55 C37 178.0(8) . . . . ?
F3 C14 C69 C61 179.8(9) . . . . ?
F4 C56 C13 C34 -179.5(6) . . . . ?
F5 C40 C70 C83 -179.8(7) . . . . ?
F6 C33 C17 C15 178.5(6) . . . . ?
F7 C96 C77 C28 179.1(8) . . . . ?
F7 C96 C21 C41 179.7(6) . . . . ?
F9 C36 C74 C58 178.5(8) . . . . ?
F9 C36 C75 C19 -177.3(7) . . . . ?
F10 C6 C46 C25 179.4(7) . . . . ?
F10 C6 C95 C16 -178.5(6) . . . . ?
F11 C84 C86 C88 177.5(9) . . . . ?
O6 C8 C20 C22 -0.4(7) . . . . ?
O6 C8 C20 C26 177.5(5) . . . . ?
O8 Ti7 O68 Ti4 133.6(6) . . . . ?
O8 Ti9 O17 Ti12 -127.6(7) . . . . ?
O10 C12 C16 C60 179.9(5) . . . . ?
O10 C12 C16 C95 -0.7(7) . . . . ?
O14 Ti1 O34 Ti3 135.0(6) . . . . ?
O14 Ti1 O2 Ti4 43.7(4) . . . . ?
O14 Ti6 O41 Ti12 -48.1(5) . . . . ?
O14 Ti6 O43 Ti2 -138.4(7) . . . . ?
O14 Ti8 O35 Ti10 3.7(7) . . . . ?
O14 Ti8 O61 C60 -3.6(10) . . . . ?
O16 C38 C19 C75 0.4(8) . . . . ?
O16 C38 C19 C23 -178.7(5) . . . . ?
O18 Ti1 O34 Ti3 -34.9(6) . . . . ?
O18 Ti1 O2 Ti4 -151.2(4) . . . . ?
O18 C26 C80 C29 179.9(5) . . . . ?
O22 Ti1 O34 Ti3 47.3(6) . . . . ?
O22 Ti1 O2 Ti4 -171.8(5) . . . . ?
O22 C8 C20 C22 -179.1(4) . . . . ?
O22 C8 C20 C26 -1.2(7) . . . . ?
O24 Ti9 O8 Ti7 -170.5(9) . . . . ?
O24 Ti9 O17 Ti12 43.7(7) . . . . ?
O26 Ti4 O68 Ti7 -134.9(6) . . . . ?
O26 Ti4 O2 Ti1 -118.0(4) . . . . ?
O26 Ti10 O32 C23 -67.8(7) . . . . ?
O26 Ti10 O35 Ti8 75.8(7) . . . . ?
O28 C66 C92 C82 3.0(9) . . . . ?
O28 C66 C92 C90 -177.1(6) . . . . ?
O30 C44 C37 C55 0.0(9) . . . . ?
O30 C44 C37 C87 -177.8(6) . . . . ?
O32 Ti10 O35 Ti8 175.0(6) . . . . ?
O34 Ti1 O2 Ti4 -54.2(4) . . . . ?
O34 Ti3 O45 Ti2 -45.8(5) . . . . ?
O36 Ti7 O8 Ti9 140.9(5) . . . . ?
O36 Ti7 O68 Ti4 43.4(6) . . . . ?
O38 Ti4 O68 Ti7 -145.5(6) . . . . ?
O38 Ti4 O2 Ti1 -41.7(4) . . . . ?
O38 Ti10 O32 C23 7.4(10) . . . . ?
O38 Ti10 O35 Ti8 -3.1(7) . . . . ?
O38 Ti12 O17 Ti9 139.1(7) . . . . ?
O38 Ti12 O41 Ti6 47.8(5) . . . . ?
O40 Ti2 O43 Ti6 -133.3(7) . . . . ?
O40 Ti2 O45 Ti3 -51.5(5) . . . . ?
O40 Ti9 O8 Ti7 52.7(5) . . . . ?
O40 Ti9 O17 Ti12 131.8(7) . . . . ?
O40 Ti11 O60 C90 -1.0(13) . . . . ?
O40 Ti11 O7 Ti5 -3.2(8) . . . . ?
O42 Ti4 O68 Ti7 -58.6(6) . . . . ?
O42 Ti4 O2 Ti1 166.6(7) . . . . ?
O44 Ti9 O8 Ti7 -140.1(5) . . . . ?
O44 Ti9 O17 Ti12 -37.5(7) . . . . ?
O44 C24 C53 C57 -178.6(7) . . . . ?
O44 C24 C53 C91 2.0(12) . . . . ?
O48 Ti5 O7 Ti11 83.3(8) . . . . ?
O48 Ti5 O29 C71 -72.9(8) . . . . ?
O48 Ti7 O8 Ti9 -128.1(5) . . . . ?
O50 Ti4 O68 Ti7 23.0(6) . . . . ?
O50 Ti4 O2 Ti1 147.7(4) . . . . ?
O52 Ti5 O29 C71 6.3(7) . . . . ?
O54 Ti1 O2 Ti4 118.2(4) . . . . ?
O54 Ti8 O35 Ti10 -75.4(7) . . . . ?
O54 Ti8 O61 C60 74.9(6) . . . . ?
O56 Ti9 O8 Ti7 127.8(5) . . . . ?
O56 Ti11 O60 C90 71.8(8) . . . . ?
O56 Ti11 O7 Ti5 -83.5(8) . . . . ?
O60 Ti11 O7 Ti5 179.2(7) . . . . ?
O60 C90 C92 C66 -3.2(8) . . . . ?
O60 C90 C92 C82 176.7(6) . . . . ?
O62 Ti3 O34 Ti1 -33.4(7) . . . . ?
O62 Ti3 O45 Ti2 -142.8(5) . . . . ?
O62 C31 C2 C49 -179.5(5) . . . . ?
O64 Ti12 O17 Ti9 52.7(7) . . . . ?
O64 Ti12 O41 Ti6 -173.6(8) . . . . ?
O66 C72 C41 C21 2.3(9) . . . . ?
O66 C72 C41 C43 179.1(6) . . . . ?
O68 Ti4 O2 Ti1 51.3(4) . . . . ?
O68 Ti7 O8 Ti9 44.1(5) . . . . ?
O17 Ti9 O8 Ti7 -43.7(5) . . . . ?
O17 Ti12 O41 Ti6 -48.1(5) . . . . ?
O35 Ti8 O61 C60 175.9(6) . . . . ?
O35 Ti10 O32 C23 -167.2(6) . . . . ?
O37 Ti8 O61 C60 -5.2(6) . . . . ?
O37 C12 C16 C60 1.8(7) . . . . ?
O37 C12 C16 C95 -178.8(5) . . . . ?
O19 Ti12 O17 Ti9 -28.7(7) . . . . ?
O19 Ti12 O41 Ti6 -145.2(5) . . . . ?
O19 C7 C15 C17 -179.5(6) . . . . ?
O39 Ti6 O41 Ti12 166.7(7) . . . . ?
O39 Ti6 O43 Ti2 -51.0(7) . . . . ?
O39 C44 C37 C55 178.8(6) . . . . ?
O39 C44 C37 C87 1.0(9) . . . . ?
O5 C94 C27 C31 -177.6(6) . . . . ?
O5 C94 C27 C35 2.4(9) . . . . ?
O41 Ti6 O43 Ti2 119.5(7) . . . . ?
O41 Ti12 O17 Ti9 -118.7(7) . . . . ?
O21 Ti3 O34 Ti1 113.9(10) . . . . ?
O21 Ti3 O45 Ti2 125.6(5) . . . . ?
O21 Ti5 O7 Ti11 -77.8(8) . . . . ?
O21 Ti5 O29 C71 85.3(8) . . . . ?
O43 Ti2 O45 Ti3 46.3(5) . . . . ?
O43 Ti6 O41 Ti12 49.2(5) . . . . ?
O11 Ti2 O43 Ti6 36.2(7) . . . . ?
O11 Ti2 O45 Ti3 143.6(5) . . . . ?
O45 Ti2 O43 Ti6 125.5(7) . . . . ?
O45 Ti3 O34 Ti1 -122.2(6) . . . . ?
O3 Ti2 O43 Ti6 -45.3(7) . . . . ?
O3 Ti2 O45 Ti3 172.1(9) . . . . ?
O49 Ti3 O34 Ti1 47.8(6) . . . . ?
O49 Ti3 O45 Ti2 -169.5(6) . . . . ?
O49 C94 C27 C31 1.0(8) . . . . ?
O49 C94 C27 C35 -179.0(5) . . . . ?
O51 Ti6 O41 Ti12 -123.4(5) . . . . ?
O51 Ti6 O43 Ti2 -107.8(10) . . . . ?
O51 Ti8 O35 Ti10 82.6(7) . . . . ?
O51 Ti8 O61 C60 -83.9(6) . . . . ?
O13 Ti2 O45 Ti3 -125.4(5) . . . . ?
O13 Ti11 O60 C90 -85.4(8) . . . . ?
O13 Ti11 O7 Ti5 78.2(8) . . . . ?
O55 Ti7 O8 Ti9 167.4(8) . . . . ?
O55 Ti7 O68 Ti4 -37.7(6) . . . . ?
O55 C72 C41 C21 -177.9(6) . . . . ?
O55 C72 C41 C43 -1.0(9) . . . . ?
O7 Ti5 O29 C71 -173.5(7) . . . . ?
O7 Ti11 O60 C90 172.8(8) . . . . ?
O57 Ti3 O34 Ti1 135.8(6) . . . . ?
O57 Ti3 O45 Ti2 50.8(5) . . . . ?
O57 Ti5 O7 Ti11 3.0(8) . . . . ?
O57 Ti5 O29 C71 1.8(12) . . . . ?
O57 Ti7 O8 Ti9 -52.5(5) . . . . ?
O57 Ti7 O68 Ti4 -124.8(6) . . . . ?
O29 Ti5 O7 Ti11 -178.7(7) . . . . ?
O29 C71 C83 C70 -178.5(7) . . . . ?
O15 Ti11 O60 C90 -7.2(8) . . . . ?
O15 C66 C92 C82 -175.1(6) . . . . ?
O15 C66 C92 C90 4.8(9) . . . . ?
O61 Ti8 O35 Ti10 -176.1(6) . . . . ?
O61 C60 C25 C46 -179.9(6) . . . . ?
O31 Ti6 O41 Ti12 145.9(5) . . . . ?
O31 Ti6 O43 Ti2 30.6(7) . . . . ?
O63 Ti10 O32 C23 92.2(6) . . . . ?
O63 Ti10 O35 Ti8 -82.9(7) . . . . ?
O63 Ti12 O41 Ti6 123.4(5) . . . . ?
O2 Ti1 O34 Ti3 -122.0(6) . . . . ?
O2 Ti4 O68 Ti7 111.2(6) . . . . ?
O1 Ti10 O32 C23 12.4(6) . . . . ?
O1 C38 C19 C75 179.6(5) . . . . ?
O1 C38 C19 C23 0.5(8) . . . . ?
C4 C24 C53 C57 -0.8(11) . . . . ?
C4 C24 C53 C91 179.8(7) . . . . ?
C6 C46 C25 C60 -0.5(11) . . . . ?
C8 C20 C22 C68 177.3(5) . . . . ?
C8 C20 C26 O18 3.0(8) . . . . ?
C8 C20 C26 C80 -174.9(5) . . . . ?
C10 C18 C71 O29 -179.6(6) . . . . ?
C10 C18 C71 C83 2.4(11) . . . . ?
C10 C18 C9 O52 -175.1(6) . . . . ?
C10 C18 C9 O23 1.0(9) . . . . ?
C10 C40 C70 C83 1.0(15) . . . . ?
C12 C16 C60 O61 0.1(8) . . . . ?
C12 C16 C60 C25 -178.2(5) . . . . ?
C12 C16 C95 C6 179.2(5) . . . . ?
C14 C55 C37 C44 -175.6(7) . . . . ?
C14 C55 C37 C87 2.3(12) . . . . ?
C16 C60 C25 C46 -1.5(9) . . . . ?
C18 C10 C40 F5 -178.2(6) . . . . ?
C18 C10 C40 C70 1.1(12) . . . . ?
C18 C71 C83 C70 -0.3(11) . . . . ?
C20 C22 C68 F1 -179.9(5) . . . . ?
C20 C22 C68 C29 -2.6(9) . . . . ?
C20 C26 C80 C29 -2.1(9) . . . . ?
C22 C20 C26 O18 -179.1(5) . . . . ?
C22 C20 C26 C80 3.0(8) . . . . ?
C22 C68 C29 C80 3.5(10) . . . . ?
C24 C4 C79 C65 0.3(16) . . . . ?
C24 C53 C57 C65 0.6(12) . . . . ?
C24 C53 C91 O24 -2.5(12) . . . . ?
C24 C53 C91 O25 178.5(7) . . . . ?
C26 C20 C22 C68 -0.7(8) . . . . ?
C26 C80 C29 C68 -1.1(10) . . . . ?
C30 C42 C56 F4 179.7(5) . . . . ?
C30 C42 C56 C13 0.1(10) . . . . ?
C32 C54 C51 O11 179.4(7) . . . . ?
C32 C54 C51 C50 -0.7(11) . . . . ?
C36 C75 C19 C38 179.4(7) . . . . ?
C36 C75 C19 C23 -1.5(10) . . . . ?
C38 C19 C23 O32 -1.4(9) . . . . ?
C38 C19 C23 C58 178.1(6) . . . . ?
C40 C10 C18 C71 -2.8(11) . . . . ?
C40 C10 C18 C9 178.2(6) . . . . ?
C40 C70 C83 C71 -1.4(13) . . . . ?
C42 C30 C64 O50 178.9(5) . . . . ?
C42 C30 C64 C34 -0.7(8) . . . . ?
C42 C30 C3 O42 -178.1(5) . . . . ?
C42 C30 C3 O59 2.6(9) . . . . ?
C42 C56 C13 C34 0.1(10) . . . . ?
C44 C37 C87 O31 -2.9(11) . . . . ?
C44 C37 C87 C61 177.2(7) . . . . ?
C46 C6 C95 C16 -0.6(10) . . . . ?
C48 C52 C76 O64 177.7(6) . . . . ?
C48 C52 C76 O47 -2.7(9) . . . . ?
C48 C52 C7 O19 -179.8(6) . . . . ?
C48 C52 C7 C15 0.9(9) . . . . ?
C48 C33 C17 C15 0.2(11) . . . . ?
C50 C62 C73 F12 177.8(8) . . . . ?
C50 C62 C73 C32 1.3(15) . . . . ?
C52 C48 C33 F6 -177.8(6) . . . . ?
C52 C48 C33 C17 0.6(11) . . . . ?
C52 C7 C15 C17 -0.1(10) . . . . ?
C54 C32 C73 F12 -179.2(8) . . . . ?
C54 C32 C73 C62 -2.8(14) . . . . ?
C60 C16 C95 C6 -1.4(8) . . . . ?
C62 C50 C51 O11 179.1(7) . . . . ?
C62 C50 C51 C54 -0.7(11) . . . . ?
C62 C50 C39 O20 1.7(12) . . . . ?
C62 C50 C39 O3 -177.2(8) . . . . ?
C64 C30 C42 C56 0.2(9) . . . . ?
C64 C30 C3 O42 1.8(9) . . . . ?
C64 C30 C3 O59 -177.5(6) . . . . ?
C64 C34 C13 C56 -0.6(9) . . . . ?
C72 C41 C21 C96 178.8(6) . . . . ?
C72 C41 C43 O36 1.9(10) . . . . ?
C72 C41 C43 C28 -178.2(7) . . . . ?
C74 C36 C75 C19 2.8(13) . . . . ?
C74 C58 C23 O32 -178.3(7) . . . . ?
C74 C58 C23 C19 2.2(10) . . . . ?
C76 C52 C7 O19 -1.4(10) . . . . ?
C76 C52 C7 C15 179.2(6) . . . . ?
C82 C84 C86 C88 0.0 . . . . ?
C84 C82 C92 C66 179.9(6) . . . . ?
C84 C82 C92 C90 0.0 . . . . ?
C84 C86 C88 C90 0.0 . . . . ?
C86 C88 C90 O60 -176.9(6) . . . . ?
C86 C88 C90 C92 0.0 . . . . ?
C88 C90 C92 C66 -179.9(6) . . . . ?
C88 C90 C92 C82 0.0 . . . . ?
C92 C82 C84 F11 -177.6(8) . . . . ?
C92 C82 C84 C86 0.0 . . . . ?
C94 C27 C31 O62 -0.5(9) . . . . ?
C94 C27 C31 C2 179.0(5) . . . . ?
C94 C27 C35 C11 -179.9(6) . . . . ?
C95 C6 C46 C25 1.6(11) . . . . ?
C95 C16 C60 O61 -179.3(5) . . . . ?
C95 C16 C60 C25 2.4(8) . . . . ?
C3 C30 C42 C56 -179.9(6) . . . . ?
C3 C30 C64 O50 -1.0(9) . . . . ?
C3 C30 C64 C34 179.3(5) . . . . ?
C51 C50 C62 C73 0.4(13) . . . . ?
C51 C50 C39 O20 -179.9(7) . . . . ?
C51 C50 C39 O3 1.2(12) . . . . ?
C13 C34 C64 O50 -178.7(5) . . . . ?
C13 C34 C64 C30 0.9(9) . . . . ?
C53 C57 C65 F2 177.3(8) . . . . ?
C53 C57 C65 C79 0.1(14) . . . . ?
C27 C31 C2 C49 0.9(9) . . . . ?
C27 C35 C11 F8 -178.7(6) . . . . ?
C27 C35 C11 C49 0.8(11) . . . . ?
C55 C14 C69 C61 -0.3(17) . . . . ?
C55 C37 C87 O31 179.3(7) . . . . ?
C55 C37 C87 C61 -0.6(11) . . . . ?
C7 C52 C76 O64 -0.7(10) . . . . ?
C7 C52 C76 O47 178.9(6) . . . . ?
C7 C15 C17 C33 -0.4(10) . . . . ?
C57 C53 C91 O24 178.1(7) . . . . ?
C57 C53 C91 O25 -1.0(11) . . . . ?
C57 C65 C79 C4 -0.5(16) . . . . ?
C31 C27 C35 C11 0.1(9) . . . . ?
C2 C49 C11 F8 178.7(6) . . . . ?
C2 C49 C11 C35 -0.9(11) . . . . ?
C33 C48 C52 C76 -179.5(6) . . . . ?
C33 C48 C52 C7 -1.1(10) . . . . ?
C69 C14 C55 C37 -1.9(15) . . . . ?
C69 C61 C87 O31 178.5(9) . . . . ?
C69 C61 C87 C37 -1.6(13) . . . . ?
C35 C27 C31 O62 179.5(5) . . . . ?
C35 C27 C31 C2 -1.0(8) . . . . ?
C71 C18 C9 O52 5.9(10) . . . . ?
C71 C18 C9 O23 -178.0(7) . . . . ?
C9 C18 C71 O29 -0.7(11) . . . . ?
C9 C18 C71 C83 -178.6(6) . . . . ?
C73 C32 C54 C51 2.4(12) . . . . ?
C75 C36 C74 C58 -1.6(14) . . . . ?
C75 C19 C23 O32 179.5(6) . . . . ?
C75 C19 C23 C58 -1.0(9) . . . . ?
C77 C28 C43 O36 -179.7(7) . . . . ?
C77 C28 C43 C41 0.3(12) . . . . ?
C77 C96 C21 C41 -1.3(12) . . . . ?
C39 C50 C62 C73 178.8(8) . . . . ?
C39 C50 C51 O11 0.8(12) . . . . ?
C39 C50 C51 C54 -179.0(7) . . . . ?
C79 C4 C24 O44 178.3(9) . . . . ?
C79 C4 C24 C53 0.4(14) . . . . ?
C21 C96 C77 C28 0.1(14) . . . . ?
C21 C41 C43 O36 178.6(6) . . . . ?
C21 C41 C43 C28 -1.5(10) . . . . ?
C43 C28 C77 C96 0.3(13) . . . . ?
C43 C41 C21 C96 1.9(10) . . . . ?
C87 C61 C69 C14 2.0(16) . . . . ?
C11 C49 C2 C31 0.0(10) . . . . ?
C91 C53 C57 C65 -180.0(8) . . . . ?
C23 C58 C74 C36 -1.0(13) . . . . ?

loop_
_smtbx_masks_void_nr
_smtbx_masks_void_average_x
_smtbx_masks_void_average_y
_smtbx_masks_void_average_z
_smtbx_masks_void_volume
_smtbx_masks_void_count_electrons
_smtbx_masks_void_content
1 -0.387 0.265 -0.887 3541.3 622.4 '40 CH3OH'
